data_4507471
loop_
_publ_author_name
'Cole, Jacqueline M.'
'Bowes, Katharine F.'
'Clark, Ian P.'
'Low, Kian Sing'
'Zeidler, Anita'
'Parker, Anthony W.'
'Laskar, Inamur R.'
'Chen, Teng-Ming'

_publ_section_title
;
 Material Profiling for Photocrystallography: Relating Single-Crystal
 Photophysical and Structural Properties of Luminescent Bis-Cyclometalated
 Iridium-Based Complexes
;
_journal_issue 5
_journal_name_full 'Crystal Growth &amp; Design'
_journal_page_first 1826
_journal_paper_doi 10.1021/cg301386s
_journal_volume 13
_journal_year 2013
_chemical_formula_moiety 'C31 H23 Ir N2 O2 S2'
_chemical_formula_sum 'C31 H23 Ir N2 O2 S2'
_chemical_formula_weight 711.83
_chemical_melting_point ?
_chemical_name_common 'Iridium 5 '
_chemical_name_systematic
;
Iridium (phenylbenzothiazole)2 (acac)
;
_space_group_IT_number 9
_symmetry_cell_setting monoclinic
_symmetry_space_group_name_Hall 'C -2yc'
_symmetry_space_group_name_H-M 'C 1 c 1'
_atom_sites_solution_hydrogens geom
_atom_sites_solution_primary direct
_atom_sites_solution_secondary difmap
_audit_creation_method SHELXL-97
_cell_angle_alpha 90.00
_cell_angle_beta 106.1941(4)
_cell_angle_gamma 90.00
_cell_formula_units_Z 32
_cell_length_a 20.01070(10)
_cell_length_b 63.6177(6)
_cell_length_c 17.7788(2)
_cell_measurement_reflns_used 75455
_cell_measurement_temperature 180(2)
_cell_measurement_theta_max 27.48
_cell_measurement_theta_min 1.02
_cell_volume 21735.0(3)
_computing_cell_refinement 'HKL Scalepack (Otwinowski & Minor 1997)'
_computing_data_collection
;
"Collect" data collection software, Nonius' B.V., 1998.
;
_computing_data_reduction
;
HKL Denzo and Scalepack (Otwinowski & Minor 1997)
;
_computing_molecular_graphics 'SHELXTL-PLUS (Sheldrick, 1995)'
_computing_publication_material 'SHELXL-97 (Sheldrick, 1997)'
_computing_structure_refinement 'SHELXL-97 (Sheldrick, 1997)'
_computing_structure_solution 'SHELXS-97 (Sheldrick, 1990)'
_diffrn_ambient_temperature 180(2)
_diffrn_measured_fraction_theta_full 0.867
_diffrn_measured_fraction_theta_max 0.867
_diffrn_measurement_device_type 'Nonius KappaCCD'
_diffrn_measurement_method CCD
_diffrn_radiation_monochromator graphite
_diffrn_radiation_source 'fine-focus sealed tube'
_diffrn_radiation_type MoK\a
_diffrn_radiation_wavelength 0.71073
_diffrn_reflns_av_R_equivalents 0.0419
_diffrn_reflns_av_sigmaI/netI 0.0629
_diffrn_reflns_limit_h_max 24
_diffrn_reflns_limit_h_min -24
_diffrn_reflns_limit_k_max 80
_diffrn_reflns_limit_k_min -53
_diffrn_reflns_limit_l_max 21
_diffrn_reflns_limit_l_min -20
_diffrn_reflns_number 56321
_diffrn_reflns_theta_full 27.21
_diffrn_reflns_theta_max 27.21
_diffrn_reflns_theta_min 5.10
_exptl_absorpt_coefficient_mu 5.100
_exptl_absorpt_correction_T_max 0.4636
_exptl_absorpt_correction_T_min 0.4299
_exptl_absorpt_correction_type multi-scan
_exptl_absorpt_process_details
;
multi-scan from symmetry-related measurements Sortav (Blessing 1995)
;
_exptl_crystal_colour red
_exptl_crystal_density_diffrn 1.740
_exptl_crystal_density_meas ?
_exptl_crystal_density_method 'not measured'
_exptl_crystal_description block
_exptl_crystal_F_000 11136
_exptl_crystal_size_max 0.17
_exptl_crystal_size_mid 0.16
_exptl_crystal_size_min 0.15
_refine_diff_density_max 1.808
_refine_diff_density_min -1.624
_refine_diff_density_rms 0.159
_refine_ls_abs_structure_details 'Flack H D (1983), Acta Cryst. A39, 876-881'
_refine_ls_abs_structure_Flack 0.000(5)
_refine_ls_extinction_method none
_refine_ls_goodness_of_fit_ref 1.053
_refine_ls_hydrogen_treatment mixed
_refine_ls_matrix_type full
_refine_ls_number_parameters 2754
_refine_ls_number_reflns 33044
_refine_ls_number_restraints 2722
_refine_ls_restrained_S_all 1.024
_refine_ls_R_factor_all 0.0629
_refine_ls_R_factor_gt 0.0473
_refine_ls_shift/su_max 1.829
_refine_ls_shift/su_mean 0.001
_refine_ls_structure_factor_coef Fsqd
_refine_ls_weighting_details 'calc w=1/[\s^2^(Fo^2^)+(0.0000P)^2^+352.2171P] where P=(Fo^2^+2Fc^2^)/3'
_refine_ls_weighting_scheme calc
_refine_ls_wR_factor_gt 0.0903
_refine_ls_wR_factor_ref 0.0981
_reflns_number_gt 28223
_reflns_number_total 33044
_reflns_threshold_expression >2sigma(I)
_cod_data_source_file cg301386s_si_003.cif
_cod_data_source_block CCDC249032
_cod_depositor_comments
;
The following automatic conversions were performed:

'_chemical_melting_point' value 'not measured' was changed to '?' -
the value is undefined or not given.

Automatic conversion script
Id: cif_fix_values 1891 2012-01-12 08:04:46Z andrius 

The following automatic conversions were performed:

'_exptl_crystal_density_meas' value 'not measured' was changed to '?'
- the value is perceived as not measured.

Automatic conversion script
Id: cif_fix_values 3008 2015-01-20 13:52:24Z robertas 
;
_cod_original_sg_symbol_H-M Cc
_cod_database_code 4507471

loop_
_symmetry_equiv_pos_as_xyz
'x, y, z'
'x, -y, z+1/2'
'x+1/2, y+1/2, z'
'x+1/2, -y+1/2, z+1/2'

loop_
_atom_site_label
_atom_site_type_symbol
_atom_site_fract_x
_atom_site_fract_y
_atom_site_fract_z
_atom_site_U_iso_or_equiv
_atom_site_adp_type
_atom_site_occupancy
_atom_site_symmetry_multiplicity
_atom_site_calc_flag
_atom_site_refinement_flags
Ir11 Ir -0.44707(2) 0.357632(7) 0.54410(2) 0.02570(12) Uani 1 1 d U
Ir21 Ir -0.35127(2) 0.482020(7) 0.41703(3) 0.02685(11) Uani 1 1 d U
Ir31 Ir -0.19749(2) 0.608984(7) 0.53450(3) 0.02798(12) Uani 1 1 d U
Ir41 Ir -0.10655(2) 0.735136(7) 0.40542(3) 0.02708(12) Uani 1 1 d U
Ir51 Ir 0.04970(2) 0.361877(6) 0.51595(3) 0.02195(11) Uani 1 1 d U
Ir61 Ir 0.15503(2) 0.486278(6) 0.44630(3) 0.02180(11) Uani 1 1 d U
Ir71 Ir 0.29088(2) 0.610535(6) 0.51526(2) 0.02257(11) Uani 1 1 d U
Ir81 Ir 0.39728(2) 0.735926(7) 0.43241(2) 0.02278(11) Uani 1 1 d U
S101 S -0.21542(17) 0.35261(5) 0.5921(2) 0.0422(8) Uani 1 1 d U
S102 S -0.65172(18) 0.35731(5) 0.6013(2) 0.0396(8) Uani 1 1 d U
S201 S -0.14292(18) 0.47781(5) 0.3708(2) 0.0426(8) Uani 1 1 d U
S202 S -0.58367(17) 0.47978(5) 0.3615(2) 0.0391(8) Uani 1 1 d U
S301 S -0.40693(19) 0.60690(6) 0.5783(2) 0.0442(8) Uani 1 1 d U
S302 S 0.03606(18) 0.60683(5) 0.6101(2) 0.0435(8) Uani 1 1 d U
S401 S 0.09176(19) 0.73029(5) 0.3347(2) 0.0423(8) Uani 1 1 d U
S402 S -0.33835(18) 0.73579(5) 0.3617(2) 0.0415(8) Uani 1 1 d U
S501 S -0.04271(17) 0.29969(4) 0.54841(19) 0.0370(7) Uani 1 1 d U
S502 S 0.16871(18) 0.42151(5) 0.59234(19) 0.0381(7) Uani 1 1 d U
S601 S 0.23196(18) 0.54629(5) 0.36782(19) 0.0379(8) Uani 1 1 d U
S602 S 0.04347(17) 0.42454(4) 0.40028(18) 0.0345(7) Uani 1 1 d U
S701 S 0.19950(17) 0.54896(4) 0.55891(18) 0.0346(7) Uani 1 1 d U
S702 S 0.41453(18) 0.66917(5) 0.5987(2) 0.0425(8) Uani 1 1 d U
S801 S 0.28752(17) 0.67390(4) 0.40483(19) 0.0372(7) Uani 1 1 d U
S802 S 0.47863(18) 0.79458(5) 0.34862(19) 0.0416(8) Uani 1 1 d U
O101 O -0.4449(4) 0.34113(12) 0.4400(5) 0.0337(15) Uani 1 1 d U
O102 O -0.4932(4) 0.38352(12) 0.4706(5) 0.0331(15) Uani 1 1 d U
O201 O -0.2947(4) 0.46589(12) 0.5224(5) 0.0361(16) Uani 1 1 d U
O202 O -0.3632(4) 0.50774(11) 0.4913(4) 0.0305(14) Uani 1 1 d U
O301 O -0.2439(4) 0.63320(12) 0.4525(5) 0.0360(15) Uani 1 1 d U
O302 O -0.1874(4) 0.59080(12) 0.4362(5) 0.0371(15) Uani 1 1 d U
O401 O -0.0505(4) 0.71661(13) 0.5036(5) 0.0363(16) Uani 1 1 d U
O402 O -0.1105(4) 0.75993(12) 0.4860(5) 0.0371(15) Uani 1 1 d U
O501 O 0.0729(4) 0.34706(11) 0.4177(4) 0.0302(14) Uani 1 1 d U
O502 O -0.0237(4) 0.38167(11) 0.4337(4) 0.0288(14) Uani 1 1 d U
O601 O 0.1233(4) 0.50499(11) 0.5312(4) 0.0279(13) Uani 1 1 d U
O602 O 0.2297(4) 0.47132(11) 0.5425(4) 0.0287(14) Uani 1 1 d U
O701 O 0.3122(4) 0.59685(11) 0.4148(4) 0.0285(13) Uani 1 1 d U
O702 O 0.2163(4) 0.63061(11) 0.4356(4) 0.0303(14) Uani 1 1 d U
O801 O 0.4684(4) 0.72183(11) 0.5341(4) 0.0291(14) Uani 1 1 d U
O802 O 0.3631(4) 0.75671(11) 0.5101(4) 0.0291(14) Uani 1 1 d U
N101 N -0.3446(5) 0.36364(13) 0.5547(5) 0.0255(13) Uani 1 1 d U
N102 N -0.5458(5) 0.35127(14) 0.5477(5) 0.0299(13) Uani 1 1 d U
N201 N -0.2545(5) 0.48831(14) 0.4064(5) 0.0290(13) Uani 1 1 d U
N202 N -0.4514(5) 0.47470(14) 0.4162(5) 0.0289(13) Uani 1 1 d U
N301 N -0.2988(5) 0.60165(14) 0.5307(5) 0.0310(13) Uani 1 1 d U
N302 N -0.0951(5) 0.61568(14) 0.5511(6) 0.0318(14) Uani 1 1 d U
N401 N -0.0114(5) 0.74050(14) 0.3887(5) 0.0322(13) Uani 1 1 d U
N402 N -0.2073(5) 0.72881(14) 0.4069(5) 0.0300(13) Uani 1 1 d U
N501 N -0.0191(5) 0.33767(13) 0.5142(5) 0.0266(14) Uani 1 1 d U
N502 N 0.1215(5) 0.38597(13) 0.5326(5) 0.0259(13) Uani 1 1 d U
N601 N 0.2170(5) 0.51090(13) 0.4301(5) 0.0248(13) Uani 1 1 d U
N602 N 0.0884(5) 0.46171(13) 0.4445(5) 0.0265(13) Uani 1 1 d U
N701 N 0.2244(5) 0.58614(13) 0.5158(5) 0.0259(13) Uani 1 1 d U
N702 N 0.3622(5) 0.63462(13) 0.5313(5) 0.0276(13) Uani 1 1 d U
N801 N 0.3289(5) 0.71191(13) 0.4359(5) 0.0278(13) Uani 1 1 d U
N802 N 0.4604(5) 0.75972(13) 0.4137(5) 0.0258(13) Uani 1 1 d U
C101 C -0.3324(6) 0.32981(17) 0.6109(6) 0.0297(14) Uani 1 1 d U
C102 C -0.4042(6) 0.33202(17) 0.6036(7) 0.0318(15) Uani 1 1 d U
C103 C -0.4359(7) 0.31497(17) 0.6287(7) 0.0353(17) Uani 1 1 d U
H103 H -0.4837 0.3160 0.6268 0.042 Uiso 1 1 calc R
C104 C -0.3998(7) 0.29634(19) 0.6568(7) 0.0393(18) Uani 1 1 d U
H104 H -0.4234 0.2848 0.6718 0.047 Uiso 1 1 calc R
C105 C -0.3283(7) 0.29495(19) 0.6626(7) 0.0390(18) Uani 1 1 d U
H105 H -0.3034 0.2825 0.6828 0.047 Uiso 1 1 calc R
C106 C -0.2947(7) 0.31121(17) 0.6395(7) 0.0349(17) Uani 1 1 d U
H106 H -0.2467 0.3101 0.6424 0.042 Uiso 1 1 calc R
C107 C -0.3018(6) 0.34783(17) 0.5859(6) 0.0274(15) Uani 1 1 d U
C108 C -0.2360(6) 0.37736(18) 0.5516(7) 0.0354(17) Uani 1 1 d U
C109 C -0.1947(7) 0.39283(19) 0.5333(7) 0.0394(18) Uani 1 1 d U
H109 H -0.1464 0.3905 0.5405 0.047 Uiso 1 1 calc R
C110 C -0.2248(7) 0.41146(19) 0.5046(7) 0.0396(19) Uani 1 1 d U
H110 H -0.1965 0.4222 0.4926 0.048 Uiso 1 1 calc R
C111 C -0.2951(7) 0.41521(19) 0.4924(7) 0.0387(19) Uani 1 1 d U
H111 H -0.3139 0.4285 0.4730 0.046 Uiso 1 1 calc R
C112 C -0.3384(7) 0.39991(18) 0.5079(7) 0.0352(18) Uani 1 1 d U
H112 H -0.3867 0.4024 0.4992 0.042 Uiso 1 1 calc R
C113 C -0.3090(6) 0.38092(17) 0.5364(7) 0.0318(15) Uani 1 1 d U
C114 C -0.5169(6) 0.37588(17) 0.6503(7) 0.0326(15) Uani 1 1 d U
C115 C -0.4512(6) 0.37455(18) 0.6373(7) 0.0312(15) Uani 1 1 d U
C116 C -0.3987(7) 0.38721(18) 0.6871(7) 0.0355(17) Uani 1 1 d U
H116 H -0.3529 0.3871 0.6812 0.043 Uiso 1 1 calc R
C117 C -0.4135(7) 0.39964(19) 0.7438(7) 0.0394(19) Uani 1 1 d U
H117 H -0.3773 0.4079 0.7762 0.047 Uiso 1 1 calc R
C118 C -0.4786(7) 0.40055(19) 0.7555(7) 0.0404(19) Uani 1 1 d U
H118 H -0.4867 0.4093 0.7953 0.048 Uiso 1 1 calc R
C119 C -0.5321(7) 0.38862(18) 0.7089(7) 0.0378(18) Uani 1 1 d U
H119 H -0.5775 0.3889 0.7159 0.045 Uiso 1 1 calc R
C120 C -0.5680(6) 0.36185(17) 0.5997(7) 0.0303(15) Uani 1 1 d U
C121 C -0.6601(7) 0.33938(18) 0.5251(7) 0.0353(17) Uani 1 1 d U
C122 C -0.7177(7) 0.32720(19) 0.4879(7) 0.0398(18) Uani 1 1 d U
H122 H -0.7598 0.3282 0.5026 0.048 Uiso 1 1 calc R
C123 C -0.7126(7) 0.31392(19) 0.4309(8) 0.0401(19) Uani 1 1 d U
H123 H -0.7519 0.3058 0.4041 0.048 Uiso 1 1 calc R
C124 C -0.6501(7) 0.31180(18) 0.4100(8) 0.0394(19) Uani 1 1 d U
H124 H -0.6469 0.3019 0.3712 0.047 Uiso 1 1 calc R
C125 C -0.5948(7) 0.32389(18) 0.4453(7) 0.0360(17) Uani 1 1 d U
H125 H -0.5530 0.3230 0.4301 0.043 Uiso 1 1 calc R
C126 C -0.5997(6) 0.33779(17) 0.5045(7) 0.0319(15) Uani 1 1 d U
C127 C -0.4641(7) 0.34878(19) 0.3709(7) 0.0380(18) Uani 1 1 d U
C128 C -0.4953(7) 0.3680(2) 0.3481(8) 0.0425(19) Uani 1 1 d U
H128 H -0.5090 0.3708 0.2935 0.051 Uiso 1 1 calc R
C129 C -0.5093(7) 0.38406(19) 0.3972(7) 0.0369(18) Uani 1 1 d U
C130 C -0.4511(9) 0.3339(2) 0.3080(8) 0.059(3) Uani 1 1 d U
H13D H -0.4604 0.3194 0.3204 0.089 Uiso 1 1 calc R
H13E H -0.4025 0.3352 0.3070 0.089 Uiso 1 1 calc R
H13F H -0.4820 0.3378 0.2567 0.089 Uiso 1 1 calc R
C131 C -0.5450(8) 0.4033(2) 0.3583(8) 0.048(3) Uani 1 1 d U
H13A H -0.5948 0.4024 0.3543 0.072 Uiso 1 1 calc R
H13B H -0.5388 0.4045 0.3057 0.072 Uiso 1 1 calc R
H13C H -0.5251 0.4157 0.3891 0.072 Uiso 1 1 calc R
C201 C -0.2691(6) 0.45499(17) 0.3451(7) 0.0315(14) Uani 1 1 d U
C202 C -0.3374(6) 0.45695(17) 0.3524(7) 0.0312(15) Uani 1 1 d U
C203 C -0.3836(7) 0.44028(18) 0.3246(7) 0.0366(18) Uani 1 1 d U
H203 H -0.4300 0.4411 0.3281 0.044 Uiso 1 1 calc R
C204 C -0.3620(7) 0.42261(19) 0.2919(7) 0.0425(19) Uani 1 1 d U
H204 H -0.3942 0.4116 0.2727 0.051 Uiso 1 1 calc R
C205 C -0.2931(7) 0.42070(19) 0.2866(7) 0.0414(19) Uani 1 1 d U
H205 H -0.2784 0.4083 0.2660 0.050 Uiso 1 1 calc R
C206 C -0.2470(7) 0.43737(17) 0.3122(7) 0.0364(17) Uani 1 1 d U
H206 H -0.2010 0.4367 0.3073 0.044 Uiso 1 1 calc R
C207 C -0.2272(6) 0.47322(17) 0.3735(7) 0.0298(15) Uani 1 1 d U
C208 C -0.1432(6) 0.50201(18) 0.4154(7) 0.0342(17) Uani 1 1 d U
C209 C -0.0912(7) 0.51641(19) 0.4419(7) 0.0390(18) Uani 1 1 d U
H209 H -0.0460 0.5136 0.4368 0.047 Uiso 1 1 calc R
C210 C -0.1034(7) 0.53473(19) 0.4756(7) 0.0394(19) Uani 1 1 d U
H210 H -0.0673 0.5448 0.4931 0.047 Uiso 1 1 calc R
C211 C -0.1704(7) 0.53860(19) 0.4841(7) 0.0392(19) Uani 1 1 d U
H211 H -0.1789 0.5516 0.5059 0.047 Uiso 1 1 calc R
C212 C -0.2238(7) 0.52423(17) 0.4622(7) 0.0339(17) Uani 1 1 d U
H212 H -0.2686 0.5272 0.4682 0.041 Uiso 1 1 calc R
C213 C -0.2099(6) 0.50519(17) 0.4307(7) 0.0308(14) Uani 1 1 d U
C214 C -0.4751(6) 0.49879(18) 0.3102(7) 0.0343(15) Uani 1 1 d U
C215 C -0.4029(6) 0.49852(18) 0.3232(7) 0.0337(15) Uani 1 1 d U
C216 C -0.3775(7) 0.51065(19) 0.2716(7) 0.0369(18) Uani 1 1 d U
H216 H -0.3289 0.5107 0.2771 0.044 Uiso 1 1 calc R
C217 C -0.4206(7) 0.52255(19) 0.2130(7) 0.0410(19) Uani 1 1 d U
H217 H -0.4014 0.5307 0.1794 0.049 Uiso 1 1 calc R
C218 C -0.4924(7) 0.5227(2) 0.2027(7) 0.042(2) Uani 1 1 d U
H218 H -0.5219 0.5312 0.1632 0.051 Uiso 1 1 calc R
C219 C -0.5202(7) 0.51026(19) 0.2516(7) 0.0408(19) Uani 1 1 d U
H219 H -0.5690 0.5097 0.2446 0.049 Uiso 1 1 calc R
C220 C -0.4988(6) 0.48512(17) 0.3619(7) 0.0312(16) Uani 1 1 d U
C221 C -0.5543(6) 0.46209(17) 0.4395(7) 0.0324(16) Uani 1 1 d U
C222 C -0.5905(7) 0.45026(18) 0.4786(7) 0.0353(17) Uani 1 1 d U
H222 H -0.6397 0.4515 0.4660 0.042 Uiso 1 1 calc R
C223 C -0.5563(6) 0.43651(18) 0.5363(7) 0.0360(18) Uani 1 1 d U
H223 H -0.5816 0.4277 0.5617 0.043 Uiso 1 1 calc R
C224 C -0.4846(6) 0.43574(18) 0.5564(7) 0.0343(18) Uani 1 1 d U
H224 H -0.4611 0.4264 0.5969 0.041 Uiso 1 1 calc R
C225 C -0.4450(6) 0.44804(16) 0.5201(7) 0.0318(17) Uani 1 1 d U
H225 H -0.3957 0.4473 0.5357 0.038 Uiso 1 1 calc R
C226 C -0.4806(6) 0.46156(17) 0.4593(7) 0.0293(14) Uani 1 1 d U
C227 C -0.2742(7) 0.47400(19) 0.5894(7) 0.0396(19) Uani 1 1 d U
C228 C -0.2912(7) 0.49362(19) 0.6124(7) 0.0397(19) Uani 1 1 d U
H228 H -0.2707 0.4974 0.6655 0.048 Uiso 1 1 calc R
C229 C -0.3360(6) 0.50870(18) 0.5647(7) 0.0342(17) Uani 1 1 d U
C230 C -0.2268(8) 0.4600(2) 0.6520(8) 0.053(3) Uani 1 1 d U
H23D H -0.2539 0.4484 0.6643 0.080 Uiso 1 1 calc R
H23E H -0.2070 0.4683 0.6994 0.080 Uiso 1 1 calc R
H23F H -0.1891 0.4545 0.6324 0.080 Uiso 1 1 calc R
C231 C -0.3525(7) 0.5283(2) 0.6039(7) 0.045(3) Uani 1 1 d U
H23A H -0.3446 0.5407 0.5749 0.068 Uiso 1 1 calc R
H23B H -0.3223 0.5290 0.6578 0.068 Uiso 1 1 calc R
H23C H -0.4013 0.5279 0.6046 0.068 Uiso 1 1 calc R
C301 C -0.2792(7) 0.62906(18) 0.6248(7) 0.0369(15) Uani 1 1 d U
C302 C -0.2119(7) 0.62766(18) 0.6181(7) 0.0352(15) Uani 1 1 d U
C303 C -0.1646(7) 0.64239(18) 0.6640(7) 0.0395(18) Uani 1 1 d U
H303 H -0.1177 0.6425 0.6618 0.047 Uiso 1 1 calc R
C304 C -0.1855(8) 0.65686(19) 0.7128(7) 0.045(2) Uani 1 1 d U
H304 H -0.1519 0.6659 0.7454 0.054 Uiso 1 1 calc R
C305 C -0.2523(8) 0.6581(2) 0.7142(7) 0.047(2) Uani 1 1 d U
H305 H -0.2662 0.6689 0.7438 0.057 Uiso 1 1 calc R
C306 C -0.3013(8) 0.64364(19) 0.6719(7) 0.0439(19) Uani 1 1 d U
H306 H -0.3479 0.6437 0.6751 0.053 Uiso 1 1 calc R
C307 C -0.3239(6) 0.61320(18) 0.5787(7) 0.0330(15) Uani 1 1 d U
C308 C -0.4096(6) 0.58757(18) 0.5093(7) 0.0358(16) Uani 1 1 d U
C309 C -0.4638(7) 0.57418(19) 0.4715(8) 0.0404(18) Uani 1 1 d U
H309 H -0.5079 0.5754 0.4816 0.048 Uiso 1 1 calc R
C310 C -0.4538(7) 0.5592(2) 0.4197(8) 0.0432(19) Uani 1 1 d U
H310 H -0.4903 0.5497 0.3960 0.052 Uiso 1 1 calc R
C311 C -0.3906(7) 0.55791(19) 0.4023(7) 0.0411(19) Uani 1 1 d U
H311 H -0.3844 0.5476 0.3662 0.049 Uiso 1 1 calc R
C312 C -0.3348(7) 0.57181(18) 0.4375(7) 0.0356(17) Uani 1 1 d U
H312 H -0.2916 0.5710 0.4252 0.043 Uiso 1 1 calc R
C313 C -0.3456(6) 0.58683(18) 0.4913(7) 0.0324(15) Uani 1 1 d U
C314 C -0.0813(6) 0.58414(17) 0.6250(7) 0.0335(15) Uani 1 1 d U
C315 C -0.1546(6) 0.58562(17) 0.6086(7) 0.0330(15) Uani 1 1 d U
C316 C -0.1881(7) 0.56969(18) 0.6388(7) 0.0360(18) Uani 1 1 d U
H316 H -0.2370 0.5702 0.6310 0.043 Uiso 1 1 calc R
C317 C -0.1490(7) 0.55287(19) 0.6810(7) 0.0419(19) Uani 1 1 d U
H317 H -0.1726 0.5422 0.7008 0.050 Uiso 1 1 calc R
C318 C -0.0782(7) 0.55145(19) 0.6943(7) 0.043(2) Uani 1 1 d U
H318 H -0.0534 0.5397 0.7212 0.052 Uiso 1 1 calc R
C319 C -0.0438(7) 0.56734(18) 0.6680(7) 0.0393(18) Uani 1 1 d U
H319 H 0.0055 0.5669 0.6789 0.047 Uiso 1 1 calc R
C320 C -0.0508(6) 0.60156(17) 0.5947(7) 0.0306(16) Uani 1 1 d U
C321 C 0.0155(7) 0.62955(18) 0.5553(8) 0.0398(18) Uani 1 1 d U
C322 C 0.0575(7) 0.64414(19) 0.5332(8) 0.046(2) Uani 1 1 d U
H322 H 0.1066 0.6425 0.5487 0.055 Uiso 1 1 calc R
C323 C 0.0275(7) 0.6612(2) 0.4882(8) 0.046(2) Uani 1 1 d U
H323 H 0.0559 0.6711 0.4715 0.056 Uiso 1 1 calc R
C324 C -0.0440(7) 0.66388(19) 0.4676(8) 0.044(2) Uani 1 1 d U
H324 H -0.0633 0.6760 0.4386 0.053 Uiso 1 1 calc R
C325 C -0.0882(7) 0.64966(17) 0.4872(7) 0.0398(19) Uani 1 1 d U
H325 H -0.1370 0.6519 0.4729 0.048 Uiso 1 1 calc R
C326 C -0.0588(7) 0.63210(17) 0.5285(7) 0.0355(16) Uani 1 1 d U
C327 C -0.2525(7) 0.63266(19) 0.3789(7) 0.0403(18) Uani 1 1 d U
C328 C -0.2295(7) 0.6165(2) 0.3387(8) 0.0427(19) Uani 1 1 d U
H328 H -0.2350 0.6189 0.2846 0.051 Uiso 1 1 calc R
C329 C -0.2001(7) 0.5977(2) 0.3678(7) 0.0410(18) Uani 1 1 d U
C330 C -0.2913(8) 0.6514(2) 0.3358(7) 0.048(3) Uani 1 1 d U
H33A H -0.3410 0.6500 0.3315 0.072 Uiso 1 1 calc R
H33B H -0.2846 0.6521 0.2833 0.072 Uiso 1 1 calc R
H33C H -0.2733 0.6643 0.3647 0.072 Uiso 1 1 calc R
C331 C -0.1845(8) 0.5820(2) 0.3089(8) 0.053(3) Uani 1 1 d U
H33D H -0.1342 0.5796 0.3216 0.080 Uiso 1 1 calc R
H33E H -0.2012 0.5878 0.2558 0.080 Uiso 1 1 calc R
H33F H -0.2082 0.5687 0.3117 0.080 Uiso 1 1 calc R
C401 C -0.0354(7) 0.70823(17) 0.3207(7) 0.0343(15) Uani 1 1 d U
C402 C -0.1003(7) 0.71078(17) 0.3344(7) 0.0338(15) Uani 1 1 d U
C403 C -0.1486(7) 0.69481(17) 0.3077(7) 0.0375(18) Uani 1 1 d U
H403 H -0.1934 0.6957 0.3162 0.045 Uiso 1 1 calc R
C404 C -0.1318(7) 0.67757(19) 0.2690(7) 0.0428(19) Uani 1 1 d U
H404 H -0.1659 0.6670 0.2506 0.051 Uiso 1 1 calc R
C405 C -0.0670(7) 0.67519(19) 0.2559(7) 0.044(2) Uani 1 1 d U
H405 H -0.0562 0.6630 0.2305 0.053 Uiso 1 1 calc R
C406 C -0.0182(7) 0.69119(18) 0.2812(7) 0.0406(18) Uani 1 1 d U
H406 H 0.0261 0.6904 0.2715 0.049 Uiso 1 1 calc R
C407 C 0.0118(7) 0.72567(17) 0.3494(7) 0.0317(15) Uani 1 1 d U
C408 C 0.0968(7) 0.75390(18) 0.3850(7) 0.0380(17) Uani 1 1 d U
C409 C 0.1495(7) 0.76856(18) 0.4007(8) 0.0441(19) Uani 1 1 d U
H409 H 0.1905 0.7666 0.3845 0.053 Uiso 1 1 calc R
C410 C 0.1396(7) 0.7865(2) 0.4415(8) 0.046(2) Uani 1 1 d U
H410 H 0.1759 0.7966 0.4546 0.055 Uiso 1 1 calc R
C411 C 0.0811(7) 0.7902(2) 0.4633(8) 0.045(2) Uani 1 1 d U
H411 H 0.0772 0.8027 0.4906 0.054 Uiso 1 1 calc R
C412 C 0.0260(7) 0.77567(19) 0.4462(7) 0.0401(18) Uani 1 1 d U
H412 H -0.0158 0.7783 0.4599 0.048 Uiso 1 1 calc R
C413 C 0.0354(7) 0.75697(18) 0.4076(7) 0.0364(15) Uani 1 1 d U
C414 C -0.2307(7) 0.75625(17) 0.3129(7) 0.0331(15) Uani 1 1 d U
C415 C -0.1599(7) 0.75469(17) 0.3208(7) 0.0344(15) Uani 1 1 d U
C416 C -0.1321(7) 0.76854(17) 0.2751(7) 0.0378(17) Uani 1 1 d U
H416 H -0.0842 0.7679 0.2772 0.045 Uiso 1 1 calc R
C417 C -0.1763(7) 0.78323(18) 0.2266(7) 0.0409(19) Uani 1 1 d U
H417 H -0.1575 0.7922 0.1949 0.049 Uiso 1 1 calc R
C418 C -0.2448(8) 0.78515(18) 0.2229(7) 0.0426(19) Uani 1 1 d U
H418 H -0.2725 0.7958 0.1916 0.051 Uiso 1 1 calc R
C419 C -0.2733(8) 0.77134(17) 0.2654(7) 0.0391(18) Uani 1 1 d U
H419 H -0.3214 0.7721 0.2625 0.047 Uiso 1 1 calc R
C420 C -0.2532(6) 0.74074(17) 0.3608(7) 0.0317(15) Uani 1 1 d U
C421 C -0.3078(7) 0.71597(18) 0.4303(7) 0.0367(17) Uani 1 1 d U
C422 C -0.3460(7) 0.70253(19) 0.4642(8) 0.0411(19) Uani 1 1 d U
H422 H -0.3951 0.7039 0.4527 0.049 Uiso 1 1 calc R
C423 C -0.3113(7) 0.6874(2) 0.5143(8) 0.043(2) Uani 1 1 d U
H423 H -0.3365 0.6782 0.5385 0.052 Uiso 1 1 calc R
C424 C -0.2391(7) 0.68512(19) 0.5306(8) 0.042(2) Uani 1 1 d U
H424 H -0.2164 0.6743 0.5654 0.050 Uiso 1 1 calc R
C425 C -0.1997(7) 0.69835(18) 0.4970(7) 0.0369(18) Uani 1 1 d U
H425 H -0.1507 0.6968 0.5078 0.044 Uiso 1 1 calc R
C426 C -0.2361(7) 0.71400(17) 0.4465(7) 0.0324(15) Uani 1 1 d U
C427 C -0.0390(7) 0.7219(2) 0.5753(7) 0.0433(19) Uani 1 1 d U
C428 C -0.0583(8) 0.7405(2) 0.6022(8) 0.046(2) Uani 1 1 d U
H428 H -0.0463 0.7418 0.6575 0.056 Uiso 1 1 calc R
C429 C -0.0935(7) 0.7580(2) 0.5598(7) 0.0416(19) Uani 1 1 d U
C430 C 0.0019(9) 0.7058(2) 0.6329(8) 0.059(3) Uani 1 1 d U
H43A H -0.0138 0.6916 0.6144 0.089 Uiso 1 1 calc R
H43B H -0.0057 0.7081 0.6843 0.089 Uiso 1 1 calc R
H43C H 0.0515 0.7072 0.6370 0.089 Uiso 1 1 calc R
C431 C -0.1122(8) 0.7764(2) 0.6023(8) 0.056(3) Uani 1 1 d U
H43D H -0.0709 0.7811 0.6429 0.084 Uiso 1 1 calc R
H43E H -0.1485 0.7722 0.6267 0.084 Uiso 1 1 calc R
H43F H -0.1295 0.7878 0.5652 0.084 Uiso 1 1 calc R
C501 C 0.0837(6) 0.32255(16) 0.6003(6) 0.0294(15) Uani 1 1 d U
C502 C 0.1150(6) 0.34210(16) 0.5896(6) 0.0276(15) Uani 1 1 d U
C503 C 0.1843(6) 0.34468(18) 0.6316(7) 0.0322(18) Uani 1 1 d U
H503 H 0.2066 0.3577 0.6283 0.039 Uiso 1 1 calc R
C504 C 0.2214(7) 0.32907(18) 0.6775(7) 0.039(2) Uani 1 1 d U
H504 H 0.2690 0.3314 0.7045 0.047 Uiso 1 1 calc R
C505 C 0.1903(7) 0.30956(18) 0.6856(7) 0.040(2) Uani 1 1 d U
H505 H 0.2166 0.2988 0.7174 0.048 Uiso 1 1 calc R
C506 C 0.1218(7) 0.30654(17) 0.6467(7) 0.0358(19) Uani 1 1 d U
H506 H 0.1000 0.2935 0.6513 0.043 Uiso 1 1 calc R
C507 C 0.0128(6) 0.32102(15) 0.5546(6) 0.0268(16) Uani 1 1 d U
C508 C -0.1110(6) 0.31416(18) 0.4890(7) 0.0346(18) Uani 1 1 d U
C509 C -0.1778(7) 0.30764(19) 0.4538(7) 0.041(2) Uani 1 1 d U
H509 H -0.1915 0.2935 0.4579 0.049 Uiso 1 1 calc R
C510 C -0.2243(7) 0.3223(2) 0.4125(8) 0.045(2) Uani 1 1 d U
H510 H -0.2711 0.3182 0.3886 0.054 Uiso 1 1 calc R
C511 C -0.2038(7) 0.3433(2) 0.4051(7) 0.043(2) Uani 1 1 d U
H511 H -0.2371 0.3532 0.3769 0.051 Uiso 1 1 calc R
C512 C -0.1371(6) 0.34955(19) 0.4378(7) 0.0356(19) Uani 1 1 d U
H512 H -0.1234 0.3637 0.4339 0.043 Uiso 1 1 calc R
C513 C -0.0887(6) 0.33436(17) 0.4779(7) 0.0302(16) Uani 1 1 d U
C514 C 0.0612(6) 0.39659(16) 0.6226(6) 0.0299(14) Uani 1 1 d U
C515 C 0.0263(6) 0.37709(16) 0.6027(6) 0.0271(14) Uani 1 1 d U
C516 C -0.0236(6) 0.37270(17) 0.6419(6) 0.0304(16) Uani 1 1 d U
H516 H -0.0496 0.3601 0.6298 0.036 Uiso 1 1 calc R
C517 C -0.0367(7) 0.38607(18) 0.6978(7) 0.0354(17) Uani 1 1 d U
H517 H -0.0691 0.3820 0.7253 0.042 Uiso 1 1 calc R
C518 C -0.0033(7) 0.40527(18) 0.7141(7) 0.0385(18) Uani 1 1 d U
H518 H -0.0150 0.4147 0.7499 0.046 Uiso 1 1 calc R
C519 C 0.0469(7) 0.41059(18) 0.6782(7) 0.0364(17) Uani 1 1 d U
H519 H 0.0716 0.4235 0.6904 0.044 Uiso 1 1 calc R
C520 C 0.1130(6) 0.40023(16) 0.5818(6) 0.0276(14) Uani 1 1 d U
C521 C 0.2084(6) 0.40989(17) 0.5284(7) 0.0320(15) Uani 1 1 d U
C522 C 0.2644(7) 0.41723(19) 0.5024(7) 0.0377(17) Uani 1 1 d U
H522 H 0.2852 0.4305 0.5188 0.045 Uiso 1 1 calc R
C523 C 0.2883(7) 0.40467(19) 0.4524(8) 0.0408(18) Uani 1 1 d U
H523 H 0.3268 0.4092 0.4352 0.049 Uiso 1 1 calc R
C524 C 0.2571(7) 0.38537(19) 0.4266(7) 0.0373(18) Uani 1 1 d U
H524 H 0.2749 0.3769 0.3926 0.045 Uiso 1 1 calc R
C525 C 0.2011(6) 0.37860(17) 0.4496(7) 0.0317(16) Uani 1 1 d U
H525 H 0.1798 0.3655 0.4308 0.038 Uiso 1 1 calc R
C526 C 0.1752(6) 0.39046(17) 0.4995(7) 0.0284(14) Uani 1 1 d U
C527 C 0.0480(6) 0.35278(17) 0.3464(6) 0.0307(16) Uani 1 1 d U
C528 C -0.0027(7) 0.36809(18) 0.3174(7) 0.0331(17) Uani 1 1 d U
H528 H -0.0163 0.3701 0.2623 0.040 Uiso 1 1 calc R
C529 C -0.0355(6) 0.38074(17) 0.3600(6) 0.0304(16) Uani 1 1 d U
C530 C 0.0754(7) 0.34008(19) 0.2878(7) 0.041(2) Uani 1 1 d U
H53A H 0.1262 0.3391 0.3067 0.061 Uiso 1 1 calc R
H53B H 0.0622 0.3471 0.2367 0.061 Uiso 1 1 calc R
H53C H 0.0553 0.3259 0.2826 0.061 Uiso 1 1 calc R
C531 C -0.0968(7) 0.39423(18) 0.3141(7) 0.038(3) Uani 1 1 d U
H53D H -0.1399 0.3861 0.3044 0.056 Uiso 1 1 calc R
H53E H -0.0893 0.3984 0.2640 0.056 Uiso 1 1 calc R
H53F H -0.1003 0.4068 0.3446 0.056 Uiso 1 1 calc R
C601 C 0.1086(6) 0.52206(17) 0.3430(6) 0.0294(15) Uani 1 1 d U
C602 C 0.0851(6) 0.50192(16) 0.3619(6) 0.0268(15) Uani 1 1 d U
C603 C 0.0163(6) 0.49698(17) 0.3240(6) 0.0290(17) Uani 1 1 d U
H603 H -0.0020 0.4837 0.3327 0.035 Uiso 1 1 calc R
C604 C -0.0250(7) 0.51110(18) 0.2743(7) 0.0347(19) Uani 1 1 d U
H604 H -0.0714 0.5071 0.2480 0.042 Uiso 1 1 calc R
C605 C -0.0030(7) 0.53068(19) 0.2605(7) 0.039(2) Uani 1 1 d U
H605 H -0.0341 0.5404 0.2280 0.047 Uiso 1 1 calc R
C606 C 0.0645(7) 0.53598(18) 0.2944(6) 0.0355(19) Uani 1 1 d U
H606 H 0.0812 0.5494 0.2844 0.043 Uiso 1 1 calc R
C607 C 0.1815(6) 0.52559(16) 0.3813(6) 0.0280(16) Uani 1 1 d U
C608 C 0.3066(6) 0.53450(17) 0.4299(7) 0.0323(17) Uani 1 1 d U
C609 C 0.3748(7) 0.54165(19) 0.4504(7) 0.0385(19) Uani 1 1 d U
H609 H 0.3864 0.5548 0.4318 0.046 Uiso 1 1 calc R
C610 C 0.4254(7) 0.52924(19) 0.4985(7) 0.041(2) Uani 1 1 d U
H610 H 0.4727 0.5336 0.5125 0.049 Uiso 1 1 calc R
C611 C 0.4071(7) 0.51039(19) 0.5264(7) 0.0389(19) Uani 1 1 d U
H611 H 0.4427 0.5020 0.5594 0.047 Uiso 1 1 calc R
C612 C 0.3380(6) 0.50308(18) 0.5080(7) 0.0325(17) Uani 1 1 d U
H612 H 0.3264 0.4903 0.5291 0.039 Uiso 1 1 calc R
C613 C 0.2875(6) 0.51541(16) 0.4577(7) 0.0278(15) Uani 1 1 d U
C614 C 0.1478(6) 0.44751(16) 0.3586(6) 0.0282(14) Uani 1 1 d U
C615 C 0.1836(6) 0.46711(16) 0.3700(6) 0.0272(14) Uani 1 1 d U
C616 C 0.2360(6) 0.46987(17) 0.3339(6) 0.0292(15) Uani 1 1 d U
H616 H 0.2623 0.4825 0.3428 0.035 Uiso 1 1 calc R
C617 C 0.2511(7) 0.45473(17) 0.2852(7) 0.0337(17) Uani 1 1 d U
H617 H 0.2858 0.4573 0.2592 0.040 Uiso 1 1 calc R
C618 C 0.2153(7) 0.43585(18) 0.2745(7) 0.0344(17) Uani 1 1 d U
H618 H 0.2265 0.4254 0.2420 0.041 Uiso 1 1 calc R
C619 C 0.1640(7) 0.43209(17) 0.3101(7) 0.0329(16) Uani 1 1 d U
H619 H 0.1396 0.4191 0.3021 0.039 Uiso 1 1 calc R
C620 C 0.0967(6) 0.44587(15) 0.4000(6) 0.0266(14) Uani 1 1 d U
C621 C 0.0062(6) 0.43764(17) 0.4629(7) 0.0320(15) Uani 1 1 d U
C622 C -0.0449(7) 0.43111(19) 0.4960(7) 0.0371(17) Uani 1 1 d U
H622 H -0.0638 0.4174 0.4861 0.045 Uiso 1 1 calc R
C623 C -0.0688(7) 0.4450(2) 0.5445(7) 0.0417(18) Uani 1 1 d U
H623 H -0.1029 0.4404 0.5688 0.050 Uiso 1 1 calc R
C624 C -0.0428(7) 0.46520(19) 0.5570(7) 0.0390(18) Uani 1 1 d U
H624 H -0.0612 0.4748 0.5871 0.047 Uiso 1 1 calc R
C625 C 0.0099(7) 0.47153(18) 0.5255(7) 0.0352(17) Uani 1 1 d U
H625 H 0.0284 0.4853 0.5352 0.042 Uiso 1 1 calc R
C626 C 0.0357(6) 0.45770(17) 0.4798(7) 0.0291(14) Uani 1 1 d U
C627 C 0.1430(6) 0.50231(17) 0.6048(6) 0.0309(16) Uani 1 1 d U
C628 C 0.1989(7) 0.48922(18) 0.6462(7) 0.0340(17) Uani 1 1 d U
H628 H 0.2114 0.4901 0.7017 0.041 Uiso 1 1 calc R
C629 C 0.2371(6) 0.47530(17) 0.6142(6) 0.0296(16) Uani 1 1 d U
C630 C 0.1052(7) 0.51467(18) 0.6516(7) 0.039(2) Uani 1 1 d U
H63D H 0.1298 0.5279 0.6683 0.058 Uiso 1 1 calc R
H63E H 0.1034 0.5066 0.6979 0.058 Uiso 1 1 calc R
H63F H 0.0578 0.5176 0.6195 0.058 Uiso 1 1 calc R
C631 C 0.2967(7) 0.46362(19) 0.6709(7) 0.042(3) Uani 1 1 d U
H63A H 0.2929 0.4486 0.6588 0.063 Uiso 1 1 calc R
H63B H 0.2944 0.4659 0.7247 0.063 Uiso 1 1 calc R
H63C H 0.3412 0.4689 0.6657 0.063 Uiso 1 1 calc R
C701 C 0.3285(6) 0.57132(17) 0.5954(6) 0.0287(15) Uani 1 1 d U
C702 C 0.3565(6) 0.59026(17) 0.5842(6) 0.0284(15) Uani 1 1 d U
C703 C 0.4292(6) 0.59220(18) 0.6169(6) 0.0314(18) Uani 1 1 d U
H703 H 0.4517 0.6050 0.6106 0.038 Uiso 1 1 calc R
C704 C 0.4681(6) 0.57560(18) 0.6582(7) 0.0355(19) Uani 1 1 d U
H704 H 0.5168 0.5774 0.6802 0.043 Uiso 1 1 calc R
C705 C 0.4383(7) 0.55673(19) 0.6683(7) 0.0375(19) Uani 1 1 d U
H705 H 0.4661 0.5455 0.6957 0.045 Uiso 1 1 calc R
C706 C 0.3667(6) 0.55435(18) 0.6377(7) 0.0338(18) Uani 1 1 d U
H706 H 0.3443 0.5417 0.6449 0.041 Uiso 1 1 calc R
C707 C 0.2531(6) 0.56966(15) 0.5573(6) 0.0257(16) Uani 1 1 d U
C708 C 0.1300(6) 0.56344(18) 0.5023(7) 0.0328(18) Uani 1 1 d U
C709 C 0.0593(6) 0.55720(19) 0.4748(7) 0.0375(19) Uani 1 1 d U
H709 H 0.0446 0.5435 0.4842 0.045 Uiso 1 1 calc R
C710 C 0.0129(7) 0.57199(19) 0.4338(7) 0.041(2) Uani 1 1 d U
H710 H -0.0349 0.5684 0.4148 0.049 Uiso 1 1 calc R
C711 C 0.0343(7) 0.59188(19) 0.4195(7) 0.0369(19) Uani 1 1 d U
H711 H 0.0005 0.6017 0.3916 0.044 Uiso 1 1 calc R
C712 C 0.1043(6) 0.59811(18) 0.4450(7) 0.0324(18) Uani 1 1 d U
H712 H 0.1183 0.6118 0.4346 0.039 Uiso 1 1 calc R
C713 C 0.1522(6) 0.58351(17) 0.4860(7) 0.0272(15) Uani 1 1 d U
C714 C 0.3079(6) 0.64379(17) 0.6293(7) 0.0308(14) Uani 1 1 d U
C715 C 0.2715(6) 0.62477(17) 0.6045(6) 0.0281(14) Uani 1 1 d U
C716 C 0.2269(6) 0.61872(18) 0.6499(7) 0.0310(16) Uani 1 1 d U
H716 H 0.2023 0.6058 0.6377 0.037 Uiso 1 1 calc R
C717 C 0.2170(7) 0.63085(19) 0.7129(7) 0.0380(18) Uani 1 1 d U
H717 H 0.1858 0.6263 0.7411 0.046 Uiso 1 1 calc R
C718 C 0.2543(7) 0.64977(19) 0.7328(7) 0.0413(18) Uani 1 1 d U
H718 H 0.2477 0.6582 0.7741 0.050 Uiso 1 1 calc R
C719 C 0.3001(7) 0.65597(19) 0.6926(7) 0.0373(17) Uani 1 1 d U
H719 H 0.3266 0.6684 0.7074 0.045 Uiso 1 1 calc R
C720 C 0.3570(6) 0.64827(16) 0.5867(7) 0.0291(15) Uani 1 1 d U
C721 C 0.4512(6) 0.65837(17) 0.5308(7) 0.0333(15) Uani 1 1 d U
C722 C 0.5076(6) 0.66557(19) 0.5043(7) 0.0372(17) Uani 1 1 d U
H722 H 0.5294 0.6786 0.5225 0.045 Uiso 1 1 calc R
C723 C 0.5303(7) 0.65376(19) 0.4525(7) 0.0380(18) Uani 1 1 d U
H723 H 0.5698 0.6581 0.4367 0.046 Uiso 1 1 calc R
C724 C 0.4953(6) 0.63501(18) 0.4222(7) 0.0357(17) Uani 1 1 d U
H724 H 0.5110 0.6270 0.3853 0.043 Uiso 1 1 calc R
C725 C 0.4386(6) 0.62802(18) 0.4451(7) 0.0326(16) Uani 1 1 d U
H725 H 0.4155 0.6154 0.4241 0.039 Uiso 1 1 calc R
C726 C 0.4156(6) 0.63978(17) 0.4998(7) 0.0293(14) Uani 1 1 d U
C727 C 0.2849(6) 0.60149(18) 0.3425(6) 0.0320(16) Uani 1 1 d U
C728 C 0.2298(7) 0.61595(18) 0.3164(7) 0.0334(17) Uani 1 1 d U
H728 H 0.2103 0.6169 0.2613 0.040 Uiso 1 1 calc R
C729 C 0.2004(6) 0.62900(17) 0.3620(7) 0.0317(17) Uani 1 1 d U
C730 C 0.3123(7) 0.59027(19) 0.2835(7) 0.040(2) Uani 1 1 d U
H73A H 0.3630 0.5919 0.2971 0.060 Uiso 1 1 calc R
H73B H 0.2913 0.5962 0.2315 0.060 Uiso 1 1 calc R
H73C H 0.3006 0.5753 0.2834 0.060 Uiso 1 1 calc R
C731 C 0.1387(7) 0.64262(19) 0.3182(7) 0.042(3) Uani 1 1 d U
H73D H 0.1042 0.6431 0.3479 0.063 Uiso 1 1 calc R
H73E H 0.1174 0.6366 0.2664 0.063 Uiso 1 1 calc R
H73F H 0.1551 0.6569 0.3122 0.063 Uiso 1 1 calc R
C801 C 0.3936(6) 0.69544(16) 0.3576(6) 0.0290(14) Uani 1 1 d U
C802 C 0.4285(6) 0.71503(17) 0.3641(7) 0.0294(14) Uani 1 1 d U
C803 C 0.4810(6) 0.71643(18) 0.3297(7) 0.0320(16) Uani 1 1 d U
H803 H 0.5053 0.7294 0.3327 0.038 Uiso 1 1 calc R
C804 C 0.5007(7) 0.69953(18) 0.2900(7) 0.0363(17) Uani 1 1 d U
H804 H 0.5389 0.7010 0.2686 0.044 Uiso 1 1 calc R
C805 C 0.4641(7) 0.68058(18) 0.2819(7) 0.0367(18) Uani 1 1 d U
H805 H 0.4754 0.6693 0.2528 0.044 Uiso 1 1 calc R
C806 C 0.4110(7) 0.67870(18) 0.3173(7) 0.0347(17) Uani 1 1 d U
H806 H 0.3863 0.6658 0.3140 0.042 Uiso 1 1 calc R
C807 C 0.3413(6) 0.69479(15) 0.3988(6) 0.0272(14) Uani 1 1 d U
C808 C 0.2462(7) 0.68921(18) 0.4581(7) 0.0353(16) Uani 1 1 d U
C809 C 0.1912(7) 0.6839(2) 0.4895(7) 0.0423(17) Uani 1 1 d U
H809 H 0.1733 0.6700 0.4868 0.051 Uiso 1 1 calc R
C810 C 0.1654(7) 0.6998(2) 0.5239(7) 0.0451(19) Uani 1 1 d U
H810 H 0.1272 0.6966 0.5440 0.054 Uiso 1 1 calc R
C811 C 0.1901(7) 0.7199(2) 0.5320(7) 0.0410(18) Uani 1 1 d U
H811 H 0.1690 0.7302 0.5569 0.049 Uiso 1 1 calc R
C812 C 0.2449(7) 0.72539(18) 0.5044(7) 0.0343(16) Uani 1 1 d U
H812 H 0.2626 0.7393 0.5097 0.041 Uiso 1 1 calc R
C813 C 0.2743(6) 0.70960(17) 0.4676(7) 0.0304(14) Uani 1 1 d U
C814 C 0.3576(6) 0.76882(17) 0.3158(7) 0.0318(16) Uani 1 1 d U
C815 C 0.3321(6) 0.75018(17) 0.3403(6) 0.0287(16) Uani 1 1 d U
C816 C 0.2637(6) 0.74380(18) 0.2980(7) 0.0333(18) Uani 1 1 d U
H816 H 0.2440 0.7314 0.3123 0.040 Uiso 1 1 calc R
C817 C 0.2264(7) 0.75600(19) 0.2357(7) 0.042(2) Uani 1 1 d U
H817 H 0.1813 0.7515 0.2066 0.050 Uiso 1 1 calc R
C818 C 0.2526(7) 0.77441(19) 0.2147(7) 0.043(2) Uani 1 1 d U
H818 H 0.2247 0.7826 0.1730 0.052 Uiso 1 1 calc R
C819 C 0.3174(7) 0.78103(19) 0.2528(7) 0.0393(19) Uani 1 1 d U
H819 H 0.3356 0.7936 0.2375 0.047 Uiso 1 1 calc R
C820 C 0.4283(6) 0.77323(17) 0.3607(6) 0.0301(17) Uani 1 1 d U
C821 C 0.5499(6) 0.78422(17) 0.4179(7) 0.0329(18) Uani 1 1 d U
C822 C 0.6155(7) 0.79210(19) 0.4466(7) 0.0379(19) Uani 1 1 d U
H822 H 0.6270 0.8054 0.4293 0.045 Uiso 1 1 calc R
C823 C 0.6652(7) 0.78070(19) 0.5010(7) 0.040(2) Uani 1 1 d U
H823 H 0.7114 0.7858 0.5198 0.048 Uiso 1 1 calc R
C824 C 0.6462(7) 0.76137(18) 0.5280(7) 0.0355(19) Uani 1 1 d U
H824 H 0.6808 0.7536 0.5652 0.043 Uiso 1 1 calc R
C825 C 0.5806(6) 0.75325(17) 0.5033(6) 0.0298(17) Uani 1 1 d U
H825 H 0.5691 0.7402 0.5226 0.036 Uiso 1 1 calc R
C826 C 0.5300(6) 0.76527(17) 0.4471(7) 0.0279(15) Uani 1 1 d U
C827 C 0.4786(6) 0.72863(17) 0.6045(6) 0.0312(17) Uani 1 1 d U
C828 C 0.4441(7) 0.74510(18) 0.6280(7) 0.0336(18) Uani 1 1 d U
H828 H 0.4615 0.7491 0.6814 0.040 Uiso 1 1 calc R
C829 C 0.3872(6) 0.75667(17) 0.5843(6) 0.0311(16) Uani 1 1 d U
C830 C 0.5346(7) 0.71760(19) 0.6641(7) 0.039(3) Uani 1 1 d U
H83A H 0.5233 0.7026 0.6643 0.059 Uiso 1 1 calc R
H83B H 0.5384 0.7236 0.7159 0.059 Uiso 1 1 calc R
H83C H 0.5789 0.7193 0.6514 0.059 Uiso 1 1 calc R
C831 C 0.3490(7) 0.77090(18) 0.6274(7) 0.040(2) Uani 1 1 d U
H83D H 0.3254 0.7821 0.5922 0.059 Uiso 1 1 calc R
H83E H 0.3825 0.7771 0.6732 0.059 Uiso 1 1 calc R
H83F H 0.3146 0.7627 0.6445 0.059 Uiso 1 1 calc R

loop_
_atom_site_aniso_label
_atom_site_aniso_U_11
_atom_site_aniso_U_22
_atom_site_aniso_U_33
_atom_site_aniso_U_23
_atom_site_aniso_U_13
_atom_site_aniso_U_12
Ir11 0.0254(3) 0.0245(2) 0.0283(3) -0.00346(17) 0.0093(2) -0.00108(19)
Ir21 0.0222(3) 0.0276(2) 0.0301(2) 0.0037(2) 0.0063(2) 0.0002(2)
Ir31 0.0279(3) 0.0243(3) 0.0294(3) 0.00138(19) 0.0040(2) -0.00076(19)
Ir41 0.0309(3) 0.0237(2) 0.0270(3) -0.00010(19) 0.0086(2) -0.0007(2)
Ir51 0.0241(3) 0.0182(2) 0.0229(2) -0.00026(17) 0.00560(19) -0.00429(18)
Ir61 0.0241(3) 0.0188(2) 0.0220(2) 0.00043(16) 0.0056(2) -0.00548(17)
Ir71 0.0226(3) 0.0212(2) 0.0228(2) -0.00159(17) 0.0046(2) -0.00593(17)
Ir81 0.0237(3) 0.0213(2) 0.0229(2) 0.00098(18) 0.0058(2) -0.00423(18)
S101 0.0241(16) 0.0451(18) 0.057(2) 0.0186(16) 0.0106(15) 0.0036(14)
S102 0.0293(17) 0.0469(19) 0.0455(19) -0.0127(14) 0.0153(15) -0.0037(14)
S201 0.0272(17) 0.0459(18) 0.058(2) -0.0159(16) 0.0169(15) -0.0037(14)
S202 0.0244(16) 0.0473(19) 0.0452(19) 0.0114(14) 0.0092(14) 0.0036(14)
S301 0.0371(18) 0.054(2) 0.044(2) 0.0002(15) 0.0150(15) 0.0023(15)
S302 0.0311(17) 0.0423(18) 0.054(2) 0.0083(15) 0.0072(15) 0.0026(14)
S401 0.0406(19) 0.0385(17) 0.052(2) -0.0108(14) 0.0191(16) -0.0036(14)
S402 0.0350(17) 0.0444(18) 0.0432(19) 0.0108(14) 0.0076(15) 0.0075(14)
S501 0.0407(18) 0.0221(14) 0.0468(19) 0.0037(12) 0.0099(14) -0.0102(12)
S502 0.0417(19) 0.0325(16) 0.0389(18) -0.0100(13) 0.0095(14) -0.0153(13)
S601 0.0418(18) 0.0297(15) 0.0400(18) 0.0095(13) 0.0077(14) -0.0130(13)
S602 0.0377(18) 0.0246(14) 0.0408(17) -0.0046(12) 0.0103(14) -0.0127(12)
S701 0.0386(17) 0.0254(14) 0.0389(17) 0.0024(12) 0.0092(14) -0.0104(12)
S702 0.046(2) 0.0362(17) 0.0463(19) -0.0141(14) 0.0141(15) -0.0241(14)
S801 0.0384(18) 0.0268(15) 0.0461(19) -0.0006(12) 0.0115(14) -0.0112(13)
S802 0.0444(19) 0.0345(16) 0.0435(19) 0.0125(13) 0.0081(15) -0.0141(14)
O101 0.034(4) 0.039(3) 0.030(3) -0.006(2) 0.011(3) -0.001(3)
O102 0.027(3) 0.035(3) 0.034(3) 0.002(2) 0.004(3) 0.003(3)
O201 0.035(4) 0.036(3) 0.034(3) 0.010(2) 0.003(3) 0.002(3)
O202 0.027(4) 0.031(3) 0.034(3) 0.003(2) 0.009(3) -0.004(3)
O301 0.039(4) 0.032(3) 0.031(3) 0.007(2) 0.001(3) -0.001(3)
O302 0.036(4) 0.038(3) 0.035(3) -0.004(2) 0.006(3) 0.000(3)
O401 0.034(4) 0.046(4) 0.030(3) 0.007(2) 0.011(3) 0.009(3)
O402 0.040(4) 0.038(3) 0.032(3) -0.007(2) 0.009(3) -0.002(3)
O501 0.034(4) 0.034(3) 0.025(3) 0.001(2) 0.011(3) -0.007(3)
O502 0.032(3) 0.026(3) 0.023(3) 0.001(2) 0.000(3) -0.009(2)
O601 0.034(4) 0.025(3) 0.027(3) -0.002(2) 0.013(3) -0.011(3)
O602 0.033(3) 0.025(3) 0.024(3) 0.001(2) 0.001(2) -0.011(2)
O701 0.028(4) 0.033(3) 0.025(2) -0.004(2) 0.009(2) -0.011(3)
O702 0.029(3) 0.028(3) 0.029(3) 0.002(2) 0.000(3) -0.006(2)
O801 0.029(3) 0.028(3) 0.026(3) 0.005(2) 0.001(2) -0.002(2)
O802 0.037(4) 0.026(3) 0.027(3) 0.002(2) 0.013(3) -0.003(3)
N101 0.025(2) 0.024(3) 0.028(3) -0.002(2) 0.009(2) 0.004(2)
N102 0.030(2) 0.027(3) 0.035(3) -0.006(2) 0.013(2) 0.001(2)
N201 0.026(2) 0.028(3) 0.033(3) -0.001(2) 0.008(2) -0.002(2)
N202 0.025(2) 0.027(3) 0.034(3) 0.000(2) 0.008(2) -0.001(2)
N301 0.030(2) 0.030(3) 0.031(3) 0.006(2) 0.004(2) 0.003(2)
N302 0.031(2) 0.026(3) 0.036(3) 0.004(2) 0.005(2) -0.002(2)
N401 0.037(3) 0.026(3) 0.036(3) -0.001(2) 0.014(3) -0.003(2)
N402 0.033(2) 0.023(3) 0.032(3) 0.002(2) 0.006(2) 0.003(2)
N501 0.030(3) 0.022(2) 0.028(3) -0.001(2) 0.008(2) -0.007(2)
N502 0.027(3) 0.022(3) 0.028(3) 0.002(2) 0.006(2) -0.004(2)
N601 0.030(3) 0.023(3) 0.024(3) -0.001(2) 0.012(2) -0.008(2)
N602 0.031(3) 0.023(3) 0.026(3) -0.002(2) 0.008(2) -0.009(2)
N701 0.026(3) 0.024(2) 0.028(3) 0.000(2) 0.007(2) -0.007(2)
N702 0.024(3) 0.023(3) 0.035(3) -0.001(2) 0.008(2) -0.007(2)
N801 0.031(3) 0.022(2) 0.030(3) 0.005(2) 0.007(2) -0.004(2)
N802 0.028(3) 0.026(3) 0.023(3) 0.003(2) 0.007(2) -0.007(2)
C101 0.032(3) 0.028(3) 0.032(3) 0.001(3) 0.013(3) 0.005(2)
C102 0.033(3) 0.030(3) 0.035(3) 0.001(3) 0.013(3) 0.001(2)
C103 0.040(4) 0.033(3) 0.037(4) 0.004(3) 0.016(3) 0.001(3)
C104 0.046(4) 0.034(3) 0.041(4) 0.006(3) 0.018(4) 0.003(3)
C105 0.045(4) 0.035(3) 0.040(4) 0.007(3) 0.016(4) 0.007(3)
C106 0.038(4) 0.032(3) 0.037(4) 0.003(3) 0.013(3) 0.008(3)
C107 0.026(3) 0.027(3) 0.030(4) 0.000(3) 0.010(3) 0.005(2)
C108 0.028(3) 0.038(3) 0.037(4) 0.009(3) 0.004(3) -0.003(3)
C109 0.029(3) 0.041(4) 0.044(4) 0.011(3) 0.004(3) -0.003(3)
C110 0.031(4) 0.039(4) 0.044(4) 0.009(3) 0.003(4) -0.006(3)
C111 0.032(4) 0.036(4) 0.042(4) 0.009(3) -0.001(4) -0.005(3)
C112 0.030(3) 0.033(3) 0.038(4) 0.007(3) 0.003(3) -0.005(3)
C113 0.028(3) 0.031(3) 0.034(3) 0.003(3) 0.006(3) -0.003(2)
C114 0.034(3) 0.034(3) 0.032(3) -0.008(2) 0.013(3) -0.001(3)
C115 0.031(3) 0.035(3) 0.029(3) -0.005(2) 0.011(3) 0.001(3)
C116 0.035(3) 0.039(4) 0.032(4) -0.005(3) 0.008(3) -0.001(3)
C117 0.039(4) 0.042(4) 0.035(4) -0.010(3) 0.008(3) -0.001(4)
C118 0.042(4) 0.042(4) 0.037(4) -0.015(3) 0.012(3) -0.001(4)
C119 0.039(4) 0.040(4) 0.037(4) -0.012(3) 0.014(3) -0.001(3)
C120 0.030(3) 0.032(3) 0.032(4) -0.006(3) 0.014(3) 0.002(3)
C121 0.033(3) 0.033(4) 0.042(4) -0.005(3) 0.014(3) -0.004(3)
C122 0.035(3) 0.038(4) 0.048(4) -0.006(3) 0.015(3) -0.008(3)
C123 0.034(4) 0.037(4) 0.050(4) -0.007(3) 0.013(3) -0.010(3)
C124 0.034(4) 0.034(4) 0.051(4) -0.012(3) 0.013(3) -0.009(3)
C125 0.032(4) 0.031(4) 0.047(4) -0.010(3) 0.015(3) -0.007(3)
C126 0.031(3) 0.028(3) 0.039(3) -0.005(2) 0.014(3) -0.006(3)
C127 0.039(4) 0.047(4) 0.030(3) -0.006(3) 0.011(3) 0.000(3)
C128 0.040(4) 0.051(4) 0.034(3) 0.000(3) 0.007(3) 0.004(3)
C129 0.032(4) 0.043(3) 0.034(3) 0.004(3) 0.007(3) 0.003(3)
C130 0.071(8) 0.068(6) 0.035(5) -0.018(5) 0.010(6) 0.010(6)
C131 0.051(7) 0.054(5) 0.038(6) 0.015(4) 0.012(5) 0.015(5)
C201 0.031(3) 0.028(3) 0.035(3) -0.001(3) 0.008(3) 0.001(2)
C202 0.029(3) 0.028(3) 0.035(3) 0.003(3) 0.006(3) -0.003(2)
C203 0.031(3) 0.033(3) 0.039(4) -0.005(3) 0.000(3) -0.003(3)
C204 0.040(4) 0.037(4) 0.044(4) -0.007(3) 0.000(4) -0.002(3)
C205 0.043(4) 0.034(3) 0.043(4) -0.006(3) 0.005(4) 0.000(3)
C206 0.038(4) 0.032(3) 0.037(4) -0.004(3) 0.007(3) 0.003(3)
C207 0.026(3) 0.031(3) 0.033(4) -0.001(3) 0.010(3) -0.001(3)
C208 0.028(3) 0.036(3) 0.039(4) -0.005(3) 0.009(3) -0.005(3)
C209 0.031(3) 0.040(4) 0.046(4) -0.007(3) 0.010(3) -0.007(3)
C210 0.034(4) 0.038(4) 0.047(4) -0.006(3) 0.013(4) -0.010(3)
C211 0.037(4) 0.034(4) 0.047(4) -0.007(3) 0.013(4) -0.007(3)
C212 0.033(4) 0.029(3) 0.042(4) -0.003(3) 0.014(3) -0.004(3)
C213 0.028(3) 0.030(3) 0.036(3) -0.002(3) 0.012(3) -0.004(2)
C214 0.030(3) 0.035(3) 0.037(3) 0.009(2) 0.008(3) 0.005(3)
C215 0.031(3) 0.035(3) 0.034(3) 0.009(3) 0.007(3) 0.004(3)
C216 0.033(3) 0.043(4) 0.035(4) 0.011(3) 0.009(3) 0.004(3)
C217 0.039(4) 0.046(4) 0.038(4) 0.016(3) 0.009(3) 0.005(4)
C218 0.039(4) 0.047(4) 0.040(4) 0.016(3) 0.007(3) 0.008(4)
C219 0.035(3) 0.044(4) 0.042(4) 0.015(3) 0.007(3) 0.005(3)
C220 0.026(3) 0.031(4) 0.036(4) 0.004(3) 0.007(3) 0.002(3)
C221 0.024(3) 0.032(4) 0.042(4) 0.001(3) 0.011(3) -0.002(3)
C222 0.028(3) 0.034(4) 0.047(4) 0.001(3) 0.016(3) -0.003(3)
C223 0.030(3) 0.035(4) 0.046(4) 0.002(3) 0.015(3) -0.001(3)
C224 0.029(4) 0.035(4) 0.042(4) 0.001(3) 0.013(3) -0.004(3)
C225 0.025(3) 0.031(4) 0.040(4) 0.003(3) 0.011(3) -0.001(3)
C226 0.023(3) 0.027(3) 0.037(3) -0.001(2) 0.009(3) -0.003(3)
C227 0.035(4) 0.044(4) 0.035(3) 0.010(3) 0.002(3) 0.002(3)
C228 0.032(4) 0.046(4) 0.036(3) 0.002(3) 0.001(3) -0.003(3)
C229 0.029(4) 0.037(3) 0.034(3) -0.001(3) 0.007(3) -0.005(3)
C230 0.048(7) 0.066(6) 0.038(5) 0.012(5) 0.000(5) 0.017(5)
C231 0.044(7) 0.047(5) 0.043(6) -0.006(4) 0.010(5) 0.000(5)
C301 0.041(3) 0.035(3) 0.031(3) 0.001(2) 0.005(3) 0.006(3)
C302 0.041(3) 0.033(3) 0.028(3) 0.001(2) 0.004(3) 0.000(3)
C303 0.047(4) 0.036(4) 0.030(4) -0.002(3) 0.002(3) -0.001(3)
C304 0.054(4) 0.040(4) 0.035(4) -0.007(3) 0.001(4) 0.002(4)
C305 0.056(4) 0.045(4) 0.036(4) -0.008(3) 0.003(4) 0.007(4)
C306 0.050(4) 0.042(4) 0.035(4) -0.003(3) 0.005(3) 0.007(3)
C307 0.033(3) 0.032(3) 0.032(4) 0.006(3) 0.006(3) 0.007(3)
C308 0.030(3) 0.033(4) 0.041(4) 0.011(3) 0.005(3) 0.003(3)
C309 0.033(3) 0.039(4) 0.046(4) 0.014(3) 0.005(3) -0.004(3)
C310 0.036(4) 0.042(4) 0.045(4) 0.008(3) 0.000(4) -0.007(3)
C311 0.038(4) 0.040(4) 0.039(4) 0.004(3) -0.001(3) -0.003(3)
C312 0.031(3) 0.036(4) 0.036(4) 0.004(3) 0.002(3) 0.000(3)
C313 0.028(3) 0.031(3) 0.034(3) 0.008(2) 0.003(3) 0.001(3)
C314 0.036(3) 0.032(3) 0.033(3) 0.006(3) 0.010(3) 0.006(2)
C315 0.035(3) 0.031(3) 0.034(3) 0.007(3) 0.010(3) 0.004(3)
C316 0.041(4) 0.034(4) 0.035(4) 0.010(3) 0.014(3) 0.005(3)
C317 0.049(4) 0.038(4) 0.039(4) 0.014(3) 0.013(4) 0.006(3)
C318 0.049(4) 0.040(4) 0.041(4) 0.013(3) 0.012(4) 0.012(3)
C319 0.044(4) 0.037(4) 0.037(4) 0.010(3) 0.011(3) 0.012(3)
C320 0.030(3) 0.028(3) 0.031(4) 0.002(3) 0.006(3) 0.003(3)
C321 0.032(3) 0.032(3) 0.051(4) 0.001(3) 0.004(3) -0.006(3)
C322 0.035(3) 0.038(4) 0.059(5) 0.003(3) 0.004(4) -0.009(3)
C323 0.036(4) 0.038(4) 0.060(5) 0.006(3) 0.005(4) -0.013(3)
C324 0.036(4) 0.033(4) 0.056(4) 0.008(3) 0.002(4) -0.010(3)
C325 0.033(4) 0.028(3) 0.052(4) 0.008(3) 0.002(4) -0.007(3)
C326 0.031(3) 0.027(3) 0.046(4) 0.004(3) 0.006(3) -0.004(2)
C327 0.042(4) 0.040(3) 0.032(3) 0.003(3) -0.001(3) -0.003(3)
C328 0.043(4) 0.047(4) 0.033(3) -0.001(3) 0.003(3) -0.002(3)
C329 0.040(4) 0.046(4) 0.034(3) -0.005(3) 0.005(3) -0.001(3)
C330 0.054(7) 0.048(5) 0.033(5) 0.008(4) -0.004(5) 0.003(5)
C331 0.056(7) 0.062(6) 0.041(5) -0.010(5) 0.011(6) 0.004(6)
C401 0.044(3) 0.030(3) 0.031(3) -0.004(3) 0.013(3) -0.002(2)
C402 0.040(3) 0.028(3) 0.032(3) -0.003(3) 0.009(3) -0.003(3)
C403 0.044(4) 0.031(3) 0.036(4) -0.009(3) 0.008(3) -0.005(3)
C404 0.049(4) 0.036(4) 0.040(4) -0.014(3) 0.007(4) -0.004(3)
C405 0.054(4) 0.036(4) 0.041(4) -0.014(3) 0.012(4) 0.000(3)
C406 0.050(4) 0.036(4) 0.037(4) -0.009(3) 0.013(3) -0.001(3)
C407 0.040(3) 0.028(3) 0.030(4) -0.001(3) 0.014(3) -0.002(3)
C408 0.039(4) 0.034(3) 0.044(4) -0.006(3) 0.016(3) -0.007(3)
C409 0.042(4) 0.040(4) 0.051(4) -0.006(3) 0.015(4) -0.012(3)
C410 0.046(4) 0.041(4) 0.053(5) -0.008(3) 0.016(4) -0.016(4)
C411 0.047(4) 0.038(4) 0.051(4) -0.010(3) 0.015(4) -0.013(3)
C412 0.043(4) 0.035(3) 0.046(4) -0.009(3) 0.018(3) -0.010(3)
C413 0.039(3) 0.031(3) 0.042(4) -0.005(3) 0.014(3) -0.006(3)
C414 0.044(3) 0.024(3) 0.029(3) 0.002(2) 0.008(3) 0.006(3)
C415 0.046(3) 0.026(3) 0.030(3) 0.002(2) 0.010(3) 0.004(3)
C416 0.054(4) 0.028(4) 0.033(4) 0.003(3) 0.013(3) 0.004(3)
C417 0.059(4) 0.029(4) 0.034(4) 0.005(3) 0.012(4) 0.005(4)
C418 0.058(4) 0.030(4) 0.037(4) 0.007(3) 0.009(4) 0.007(3)
C419 0.052(4) 0.028(4) 0.035(4) 0.006(3) 0.007(3) 0.009(3)
C420 0.036(3) 0.026(3) 0.031(4) 0.002(3) 0.006(3) 0.004(3)
C421 0.036(3) 0.031(4) 0.042(4) 0.001(3) 0.008(3) -0.003(3)
C422 0.040(4) 0.035(4) 0.047(4) 0.000(3) 0.011(3) -0.008(3)
C423 0.041(4) 0.037(4) 0.050(4) 0.002(3) 0.012(4) -0.009(4)
C424 0.041(4) 0.034(4) 0.049(4) 0.007(3) 0.014(4) -0.004(3)
C425 0.038(4) 0.028(4) 0.045(4) 0.004(3) 0.011(3) -0.003(3)
C426 0.035(3) 0.024(3) 0.037(3) 0.001(2) 0.010(3) -0.003(3)
C427 0.044(4) 0.055(4) 0.031(3) 0.006(3) 0.010(3) 0.008(3)
C428 0.049(4) 0.057(4) 0.032(3) -0.002(3) 0.009(4) 0.005(4)
C429 0.043(4) 0.048(4) 0.032(3) -0.008(3) 0.008(3) 0.001(3)
C430 0.070(8) 0.075(6) 0.032(5) 0.010(5) 0.012(6) 0.027(6)
C431 0.063(7) 0.059(6) 0.039(5) -0.016(5) 0.003(6) 0.011(6)
C501 0.035(3) 0.022(3) 0.030(3) 0.003(3) 0.007(3) 0.000(2)
C502 0.031(3) 0.023(3) 0.029(3) 0.001(3) 0.007(3) 0.000(2)
C503 0.031(3) 0.031(3) 0.033(4) 0.004(3) 0.008(3) 0.001(3)
C504 0.038(4) 0.037(4) 0.039(4) 0.009(3) 0.005(3) 0.003(3)
C505 0.041(4) 0.034(4) 0.042(4) 0.011(3) 0.004(3) 0.004(3)
C506 0.041(4) 0.026(3) 0.037(4) 0.008(3) 0.006(3) 0.004(3)
C507 0.032(3) 0.020(3) 0.029(4) 0.000(3) 0.010(3) -0.004(2)
C508 0.034(3) 0.033(3) 0.036(4) 0.005(3) 0.009(3) -0.015(3)
C509 0.039(3) 0.039(4) 0.042(4) 0.005(3) 0.005(3) -0.017(3)
C510 0.038(4) 0.049(4) 0.044(4) 0.009(4) 0.001(4) -0.016(3)
C511 0.035(4) 0.046(4) 0.041(4) 0.011(3) 0.001(4) -0.009(3)
C512 0.033(3) 0.037(3) 0.034(4) 0.006(3) 0.004(3) -0.008(3)
C513 0.030(3) 0.029(3) 0.031(3) 0.003(3) 0.007(3) -0.010(2)
C514 0.036(3) 0.025(3) 0.027(3) -0.003(2) 0.007(2) -0.003(2)
C515 0.033(4) 0.021(3) 0.026(3) 0.001(2) 0.007(3) 0.001(2)
C516 0.036(4) 0.027(3) 0.029(4) 0.000(3) 0.012(3) 0.003(3)
C517 0.040(4) 0.035(4) 0.033(4) -0.005(3) 0.015(3) 0.000(3)
C518 0.045(4) 0.037(4) 0.035(4) -0.011(3) 0.012(3) -0.004(3)
C519 0.043(4) 0.032(3) 0.033(4) -0.010(3) 0.009(3) -0.005(3)
C520 0.033(3) 0.023(3) 0.024(3) 0.000(3) 0.003(3) -0.004(3)
C521 0.028(4) 0.030(3) 0.035(4) -0.004(3) 0.004(3) -0.009(3)
C522 0.033(4) 0.036(4) 0.042(4) -0.005(3) 0.007(3) -0.015(3)
C523 0.034(4) 0.043(4) 0.046(4) -0.004(3) 0.012(3) -0.014(3)
C524 0.032(4) 0.040(4) 0.042(4) -0.009(3) 0.012(3) -0.010(3)
C525 0.028(4) 0.032(3) 0.036(4) -0.005(3) 0.009(3) -0.008(3)
C526 0.026(3) 0.027(3) 0.032(3) 0.001(2) 0.006(2) -0.005(2)
C527 0.033(4) 0.035(3) 0.025(3) -0.001(3) 0.010(3) -0.012(3)
C528 0.035(4) 0.039(4) 0.023(3) 0.001(3) 0.005(3) -0.011(3)
C529 0.034(4) 0.032(3) 0.022(3) -0.001(3) 0.001(3) -0.011(3)
C530 0.049(6) 0.047(6) 0.030(5) -0.003(4) 0.017(5) -0.008(5)
C531 0.041(6) 0.037(5) 0.028(5) 0.005(4) -0.001(4) -0.007(4)
C601 0.036(3) 0.028(3) 0.025(3) 0.004(2) 0.008(3) -0.006(2)
C602 0.029(3) 0.028(3) 0.024(3) 0.001(3) 0.009(3) -0.002(2)
C603 0.029(3) 0.030(3) 0.027(4) 0.002(3) 0.006(3) 0.000(3)
C604 0.036(4) 0.037(4) 0.029(4) 0.004(3) 0.004(3) 0.001(3)
C605 0.043(4) 0.037(4) 0.032(4) 0.004(3) 0.003(3) 0.001(3)
C606 0.043(4) 0.032(3) 0.028(4) 0.009(3) 0.005(3) -0.004(3)
C607 0.036(3) 0.026(3) 0.023(3) 0.000(3) 0.010(3) -0.007(2)
C608 0.034(3) 0.032(3) 0.033(4) 0.002(3) 0.013(3) -0.011(3)
C609 0.036(3) 0.042(4) 0.037(4) 0.005(3) 0.011(3) -0.015(3)
C610 0.036(3) 0.045(4) 0.041(4) 0.003(3) 0.010(3) -0.014(3)
C611 0.037(3) 0.040(4) 0.040(4) 0.001(3) 0.011(3) -0.006(3)
C612 0.036(3) 0.033(4) 0.031(4) 0.000(3) 0.013(3) -0.007(3)
C613 0.032(3) 0.027(3) 0.027(3) -0.002(3) 0.014(3) -0.007(2)
C614 0.032(3) 0.025(3) 0.028(3) 0.000(2) 0.009(2) -0.003(2)
C615 0.029(4) 0.026(3) 0.026(3) 0.001(3) 0.007(3) -0.003(2)
C616 0.032(4) 0.029(3) 0.027(4) -0.002(3) 0.009(3) -0.004(3)
C617 0.036(4) 0.034(4) 0.032(4) -0.006(3) 0.009(3) 0.000(3)
C618 0.039(4) 0.033(3) 0.031(4) -0.009(3) 0.010(3) 0.001(3)
C619 0.038(4) 0.029(3) 0.031(4) -0.004(3) 0.009(3) -0.001(3)
C620 0.031(3) 0.021(3) 0.027(3) 0.002(3) 0.008(3) -0.005(3)
C621 0.037(4) 0.029(3) 0.029(4) -0.003(3) 0.009(3) -0.015(3)
C622 0.042(4) 0.036(4) 0.035(4) -0.005(3) 0.013(3) -0.019(3)
C623 0.044(4) 0.046(4) 0.038(4) -0.007(3) 0.015(3) -0.016(3)
C624 0.041(4) 0.043(4) 0.035(4) -0.010(3) 0.015(3) -0.012(3)
C625 0.039(4) 0.037(3) 0.031(4) -0.006(3) 0.011(3) -0.010(3)
C626 0.032(3) 0.028(3) 0.027(3) -0.003(2) 0.009(2) -0.012(3)
C627 0.039(4) 0.029(3) 0.028(3) -0.002(3) 0.014(3) -0.012(3)
C628 0.040(4) 0.033(4) 0.027(3) -0.001(3) 0.006(3) -0.012(3)
C629 0.033(4) 0.028(3) 0.024(3) 0.000(3) 0.001(3) -0.013(3)
C630 0.052(6) 0.035(5) 0.033(5) -0.007(4) 0.019(5) -0.009(4)
C631 0.038(6) 0.046(6) 0.032(5) 0.000(5) -0.007(4) -0.005(4)
C701 0.028(3) 0.028(3) 0.028(3) 0.000(3) 0.006(3) -0.001(2)
C702 0.026(3) 0.029(3) 0.027(3) 0.000(3) 0.004(3) -0.001(2)
C703 0.026(3) 0.035(3) 0.030(4) 0.006(3) 0.003(3) -0.003(3)
C704 0.028(3) 0.040(4) 0.034(4) 0.005(3) 0.001(3) 0.001(3)
C705 0.033(4) 0.037(4) 0.035(4) 0.008(3) -0.001(3) 0.003(3)
C706 0.033(3) 0.032(3) 0.033(4) 0.003(3) 0.002(3) 0.001(3)
C707 0.027(3) 0.022(3) 0.028(3) 0.000(3) 0.008(3) -0.003(2)
C708 0.032(3) 0.032(3) 0.032(4) -0.001(3) 0.005(3) -0.014(3)
C709 0.035(3) 0.037(4) 0.036(4) 0.002(3) 0.003(3) -0.017(3)
C710 0.035(4) 0.043(4) 0.039(4) 0.004(3) 0.002(3) -0.015(3)
C711 0.032(3) 0.039(4) 0.036(4) 0.002(3) 0.003(3) -0.011(3)
C712 0.028(3) 0.034(3) 0.032(4) 0.001(3) 0.003(3) -0.010(3)
C713 0.026(3) 0.027(3) 0.029(3) -0.002(3) 0.008(3) -0.009(2)
C714 0.029(3) 0.028(3) 0.035(3) -0.006(2) 0.009(2) -0.005(2)
C715 0.025(4) 0.030(3) 0.030(3) -0.003(2) 0.009(3) -0.004(2)
C716 0.027(4) 0.036(4) 0.033(4) -0.004(3) 0.012(3) -0.003(3)
C717 0.035(4) 0.044(4) 0.039(4) -0.008(3) 0.016(3) -0.003(3)
C718 0.041(4) 0.044(4) 0.043(4) -0.010(3) 0.017(3) -0.004(3)
C719 0.039(4) 0.037(4) 0.038(4) -0.011(3) 0.013(3) -0.007(3)
C720 0.027(3) 0.024(3) 0.035(4) -0.004(3) 0.007(3) -0.006(3)
C721 0.029(4) 0.030(3) 0.038(4) 0.002(3) 0.004(3) -0.011(3)
C722 0.031(4) 0.034(4) 0.043(4) 0.005(3) 0.006(3) -0.013(3)
C723 0.033(4) 0.037(4) 0.044(4) 0.009(3) 0.010(3) -0.008(3)
C724 0.032(4) 0.035(4) 0.041(4) 0.006(3) 0.013(3) -0.004(3)
C725 0.029(4) 0.032(3) 0.037(4) 0.004(3) 0.010(3) -0.005(3)
C726 0.026(3) 0.025(3) 0.036(3) 0.001(2) 0.008(2) -0.007(2)
C727 0.034(4) 0.037(4) 0.025(3) -0.002(3) 0.008(3) -0.013(3)
C728 0.036(4) 0.036(4) 0.025(3) 0.002(3) 0.004(3) -0.013(3)
C729 0.031(4) 0.033(3) 0.028(3) 0.004(3) 0.003(3) -0.010(3)
C730 0.049(6) 0.048(6) 0.029(4) -0.004(4) 0.018(5) -0.015(5)
C731 0.034(6) 0.043(6) 0.040(5) 0.008(5) -0.002(4) -0.007(4)
C801 0.031(3) 0.025(3) 0.028(3) -0.002(2) 0.004(2) -0.003(2)
C802 0.027(3) 0.031(3) 0.028(3) -0.004(3) 0.005(3) -0.004(2)
C803 0.030(4) 0.035(3) 0.031(4) -0.003(3) 0.010(3) -0.001(3)
C804 0.036(4) 0.039(4) 0.034(4) -0.004(3) 0.010(3) 0.006(3)
C805 0.040(4) 0.036(3) 0.032(4) -0.004(3) 0.006(3) 0.004(3)
C806 0.036(4) 0.032(3) 0.032(4) -0.006(3) 0.003(3) 0.002(3)
C807 0.031(3) 0.020(3) 0.028(3) 0.004(3) 0.004(3) -0.002(2)
C808 0.038(4) 0.031(3) 0.036(4) 0.001(3) 0.010(3) -0.014(3)
C809 0.044(4) 0.042(4) 0.043(4) -0.002(3) 0.016(3) -0.021(3)
C810 0.042(4) 0.051(4) 0.045(4) -0.006(3) 0.016(3) -0.019(3)
C811 0.040(4) 0.046(4) 0.039(4) -0.007(3) 0.015(3) -0.013(3)
C812 0.037(4) 0.034(3) 0.034(4) -0.001(3) 0.011(3) -0.009(3)
C813 0.033(3) 0.027(3) 0.031(3) 0.003(3) 0.009(2) -0.009(2)
C814 0.031(3) 0.031(3) 0.030(3) 0.006(2) 0.003(3) -0.003(2)
C815 0.026(3) 0.030(3) 0.028(3) 0.003(3) 0.004(3) -0.002(2)
C816 0.029(3) 0.034(4) 0.033(4) 0.000(3) 0.001(3) -0.005(3)
C817 0.034(4) 0.043(4) 0.040(4) 0.004(3) -0.003(3) -0.003(3)
C818 0.039(4) 0.045(4) 0.039(4) 0.009(3) -0.002(3) 0.000(3)
C819 0.037(4) 0.039(4) 0.037(4) 0.011(3) 0.002(3) -0.003(3)
C820 0.031(3) 0.030(3) 0.028(4) 0.006(3) 0.006(3) -0.006(3)
C821 0.036(3) 0.032(3) 0.031(4) 0.002(3) 0.010(3) -0.014(3)
C822 0.040(3) 0.037(4) 0.036(4) 0.000(3) 0.007(3) -0.017(3)
C823 0.036(4) 0.043(4) 0.037(4) 0.000(3) 0.006(3) -0.013(3)
C824 0.033(3) 0.040(4) 0.033(4) 0.001(3) 0.008(3) -0.009(3)
C825 0.031(3) 0.034(4) 0.026(4) 0.002(3) 0.010(3) -0.007(3)
C826 0.031(3) 0.029(3) 0.025(3) -0.001(2) 0.009(3) -0.009(2)
C827 0.031(4) 0.033(3) 0.026(3) 0.004(3) 0.003(3) -0.006(3)
C828 0.037(4) 0.035(4) 0.029(3) -0.001(3) 0.008(3) -0.009(3)
C829 0.039(4) 0.030(3) 0.027(3) -0.003(3) 0.013(3) -0.007(3)
C830 0.040(6) 0.041(6) 0.029(5) 0.004(4) -0.005(4) -0.005(4)
C831 0.051(6) 0.033(5) 0.036(5) -0.011(4) 0.015(5) -0.006(4)

loop_
_atom_type_symbol
_atom_type_description
_atom_type_scat_dispersion_real
_atom_type_scat_dispersion_imag
_atom_type_scat_source
C C 0.0033 0.0016 'International Tables Vol C Tables 4.2.6.8 and 6.1.1.4'
H H 0.0000 0.0000 'International Tables Vol C Tables 4.2.6.8 and 6.1.1.4'
N N 0.0061 0.0033 'International Tables Vol C Tables 4.2.6.8 and 6.1.1.4'
O O 0.0106 0.0060 'International Tables Vol C Tables 4.2.6.8 and 6.1.1.4'
S S 0.1246 0.1234 'International Tables Vol C Tables 4.2.6.8 and 6.1.1.4'
Ir Ir -1.4442 7.9887 'International Tables Vol C Tables 4.2.6.8 and 6.1.1.4'

loop_
_geom_angle_atom_site_label_1
_geom_angle_atom_site_label_2
_geom_angle_atom_site_label_3
_geom_angle
C115 Ir11 C102 96.4(5)
C115 Ir11 N102 79.4(4)
C102 Ir11 N102 95.6(4)
C115 Ir11 N101 95.5(4)
C102 Ir11 N101 80.4(4)
N102 Ir11 N101 173.1(4)
C115 Ir11 O101 176.6(4)
C102 Ir11 O101 87.1(4)
N102 Ir11 O101 100.6(3)
N101 Ir11 O101 84.8(3)
C115 Ir11 O102 88.9(4)
C102 Ir11 O102 174.7(4)
N102 Ir11 O102 85.1(3)
N101 Ir11 O102 99.4(3)
O101 Ir11 O102 87.7(3)
C215 Ir21 C202 93.5(5)
C215 Ir21 N201 95.9(5)
C202 Ir21 N201 79.5(4)
C215 Ir21 N202 80.6(4)
C202 Ir21 N202 96.0(4)
N201 Ir21 N202 174.2(4)
C215 Ir21 O202 89.6(4)
C202 Ir21 O202 177.0(4)
N201 Ir21 O202 100.3(3)
N202 Ir21 O202 84.4(3)
C215 Ir21 O201 176.6(4)
C202 Ir21 O201 89.8(4)
N201 Ir21 O201 83.8(3)
N202 Ir21 O201 99.9(3)
O202 Ir21 O201 87.2(3)
C302 Ir31 C315 94.4(5)
C302 Ir31 N302 96.7(5)
C315 Ir31 N302 80.3(4)
C302 Ir31 N301 79.2(5)
C315 Ir31 N301 95.2(4)
N302 Ir31 N301 173.7(4)
C302 Ir31 O301 87.3(4)
C315 Ir31 O301 178.2(4)
N302 Ir31 O301 100.2(3)
N301 Ir31 O301 84.5(3)
C302 Ir31 O302 174.7(4)
C315 Ir31 O302 90.8(4)
N302 Ir31 O302 85.0(4)
N301 Ir31 O302 99.5(4)
O301 Ir31 O302 87.4(3)
C415 Ir41 C402 96.8(5)
C415 Ir41 N401 96.3(5)
C402 Ir41 N401 79.3(4)
C415 Ir41 N402 79.2(5)
C402 Ir41 N402 95.1(5)
N401 Ir41 N402 172.5(4)
C415 Ir41 O401 174.4(4)
C402 Ir41 O401 88.7(4)
N401 Ir41 O401 85.0(4)
N402 Ir41 O401 100.0(3)
C415 Ir41 O402 86.2(4)
C402 Ir41 O402 176.9(4)
N401 Ir41 O402 100.6(3)
N402 Ir41 O402 85.2(3)
O401 Ir41 O402 88.2(3)
C515 Ir51 C502 92.9(4)
C515 Ir51 N501 94.3(4)
C502 Ir51 N501 81.5(4)
C515 Ir51 N502 80.3(4)
C502 Ir51 N502 94.1(4)
N501 Ir51 N502 172.9(3)
C515 Ir51 O501 176.5(4)
C502 Ir51 O501 90.4(4)
N501 Ir51 O501 87.4(3)
N502 Ir51 O501 98.2(3)
C515 Ir51 O502 88.8(4)
C502 Ir51 O502 176.9(4)
N501 Ir51 O502 95.7(3)
N502 Ir51 O502 88.8(3)
O501 Ir51 O502 88.1(3)
C602 Ir61 C615 93.8(4)
C602 Ir61 N602 93.0(4)
C615 Ir61 N602 80.4(4)
C602 Ir61 N601 80.8(4)
C615 Ir61 N601 94.0(4)
N602 Ir61 N601 171.4(3)
C602 Ir61 O601 88.3(4)
C615 Ir61 O601 176.5(4)
N602 Ir61 O601 96.6(3)
N601 Ir61 O601 89.1(3)
C602 Ir61 O602 175.9(4)
C615 Ir61 O602 90.2(4)
N602 Ir61 O602 88.8(3)
N601 Ir61 O602 97.8(3)
O601 Ir61 O602 87.8(3)
C715 Ir71 C702 92.7(5)
C715 Ir71 N701 94.1(4)
C702 Ir71 N701 79.9(4)
C715 Ir71 N702 80.2(4)
C702 Ir71 N702 94.8(4)
N701 Ir71 N702 172.1(4)
C715 Ir71 O701 176.5(4)
C702 Ir71 O701 89.9(4)
N701 Ir71 O701 88.7(3)
N702 Ir71 O701 97.3(3)
C715 Ir71 O702 90.1(4)
C702 Ir71 O702 175.9(4)
N701 Ir71 O702 96.9(3)
N702 Ir71 O702 88.6(3)
O701 Ir71 O702 87.4(3)
C815 Ir81 C802 92.7(5)
C815 Ir81 N802 79.8(4)
C802 Ir81 N802 94.6(4)
C815 Ir81 N801 94.3(4)
C802 Ir81 N801 81.3(4)
N802 Ir81 N801 172.7(3)
C815 Ir81 O802 89.8(4)
C802 Ir81 O802 176.4(4)
N802 Ir81 O802 88.4(3)
N801 Ir81 O802 95.9(3)
C815 Ir81 O801 177.6(4)
C802 Ir81 O801 89.3(4)
N802 Ir81 O801 98.6(3)
N801 Ir81 O801 87.4(3)
O802 Ir81 O801 88.3(3)
C107 S101 C108 90.9(6)
C120 S102 C121 88.9(6)
C207 S201 C208 90.6(6)
C220 S202 C221 90.6(6)
C307 S301 C308 90.4(6)
C320 S302 C321 90.2(6)
C407 S401 C408 89.6(6)
C420 S402 C421 89.1(6)
C507 S501 C508 90.3(5)
C521 S502 C520 89.7(6)
C607 S601 C608 90.8(5)
C621 S602 C620 90.0(5)
C707 S701 C708 89.2(5)
C721 S702 C720 90.3(6)
C808 S801 C807 90.1(6)
C821 S802 C820 90.3(5)
C127 O101 Ir11 124.9(7)
C129 O102 Ir11 126.6(8)
C227 O201 Ir21 125.5(7)
C229 O202 Ir21 125.3(7)
C327 O301 Ir31 126.0(8)
C329 O302 Ir31 124.2(8)
C427 O401 Ir41 125.2(8)
C429 O402 Ir41 124.7(8)
C527 O501 Ir51 124.7(7)
C529 O502 Ir51 124.5(7)
C627 O601 Ir61 125.6(7)
C629 O602 Ir61 124.8(7)
C727 O701 Ir71 128.0(8)
C729 O702 Ir71 124.0(7)
C827 O801 Ir81 124.4(7)
C829 O802 Ir81 124.5(7)
C107 N101 C113 112.3(10)
C107 N101 Ir11 114.1(7)
C113 N101 Ir11 133.6(7)
C120 N102 C126 109.5(10)
C120 N102 Ir11 116.2(8)
C126 N102 Ir11 134.3(8)
C207 N201 C213 113.1(10)
C207 N201 Ir21 114.8(8)
C213 N201 Ir21 132.0(8)
C220 N202 C226 112.5(10)
C220 N202 Ir21 112.9(8)
C226 N202 Ir21 134.6(8)
C307 N301 C313 112.3(11)
C307 N301 Ir31 113.5(8)
C313 N301 Ir31 134.1(8)
C320 N302 C326 110.7(10)
C320 N302 Ir31 114.8(8)
C326 N302 Ir31 134.5(8)
C407 N401 C413 110.6(11)
C407 N401 Ir41 115.8(8)
C413 N401 Ir41 133.6(8)
C420 N402 C426 113.4(11)
C420 N402 Ir41 113.6(8)
C426 N402 Ir41 133.0(8)
C507 N501 C513 113.5(9)
C507 N501 Ir51 111.6(7)
C513 N501 Ir51 134.8(7)
C520 N502 C526 113.7(9)
C520 N502 Ir51 113.4(8)
C526 N502 Ir51 132.9(7)
C607 N601 C613 112.8(9)
C607 N601 Ir61 113.0(7)
C613 N601 Ir61 134.2(7)
C620 N602 C626 111.5(9)
C620 N602 Ir61 113.7(8)
C626 N602 Ir61 134.8(7)
C707 N701 C713 111.0(9)
C707 N701 Ir71 115.0(7)
C713 N701 Ir71 133.7(7)
C720 N702 C726 111.9(9)
C720 N702 Ir71 113.1(8)
C726 N702 Ir71 135.0(7)
C807 N801 C813 113.3(9)
C807 N801 Ir81 111.9(8)
C813 N801 Ir81 134.7(7)
C820 N802 C826 111.8(9)
C820 N802 Ir81 113.6(7)
C826 N802 Ir81 134.5(7)
C102 C101 C106 122.8(11)
C102 C101 C107 113.9(10)
C106 C101 C107 123.3(11)
C103 C102 C101 115.8(10)
C103 C102 Ir11 129.7(9)
C101 C102 Ir11 113.8(8)
C102 C103 C104 122.5(12)
C102 C103 H103 118.8
C104 C103 H103 118.8
C103 C104 C105 119.3(12)
C103 C104 H104 120.3
C105 C104 H104 120.3
C106 C105 C104 120.6(11)
C106 C105 H105 119.7
C104 C105 H105 119.7
C105 C106 C101 118.9(12)
C105 C106 H106 120.5
C101 C106 H106 120.5
N101 C107 C101 116.8(10)
N101 C107 S101 114.1(8)
C101 C107 S101 129.1(9)
C109 C108 C113 119.3(11)
C109 C108 S101 131.1(10)
C113 C108 S101 109.6(9)
C110 C109 C108 118.6(13)
C110 C109 H109 120.7
C108 C109 H109 120.7
C109 C110 C111 122.2(12)
C109 C110 H110 118.9
C111 C110 H110 118.9
C112 C111 C110 120.9(11)
C112 C111 H111 119.5
C110 C111 H111 119.5
C113 C112 C111 117.8(12)
C113 C112 H112 121.1
C111 C112 H112 121.1
C112 C113 N101 125.8(11)
C112 C113 C108 121.2(11)
N101 C113 C108 113.1(10)
C115 C114 C119 124.1(11)
C115 C114 C120 113.0(10)
C119 C114 C120 122.9(12)
C114 C115 C116 115.4(11)
C114 C115 Ir11 115.3(8)
C116 C115 Ir11 128.9(9)
C117 C116 C115 120.6(12)
C117 C116 H116 119.7
C115 C116 H116 119.7
C118 C117 C116 122.7(12)
C118 C117 H117 118.6
C116 C117 H117 118.6
C117 C118 C119 119.6(11)
C117 C118 H118 120.2
C119 C118 H118 120.2
C118 C119 C114 117.6(13)
C118 C119 H119 121.2
C114 C119 H119 121.2
N102 C120 C114 115.4(11)
N102 C120 S102 116.7(9)
C114 C120 S102 127.9(9)
C126 C121 C122 120.7(11)
C126 C121 S102 111.0(9)
C122 C121 S102 128.3(11)
C123 C122 C121 118.6(13)
C123 C122 H122 120.7
C121 C122 H122 120.7
C122 C123 C124 121.3(12)
C122 C123 H123 119.3
C124 C123 H123 119.3
C125 C124 C123 119.8(12)
C125 C124 H124 120.1
C123 C124 H124 120.1
C124 C125 C126 119.3(12)
C124 C125 H125 120.3
C126 C125 H125 120.3
C121 C126 C125 120.2(11)
C121 C126 N102 113.9(10)
C125 C126 N102 125.9(11)
O101 C127 C128 127.5(12)
O101 C127 C130 113.5(11)
C128 C127 C130 119.0(12)
C127 C128 C129 127.4(12)
C127 C128 H128 116.3
C129 C128 H128 116.3
O102 C129 C128 125.5(11)
O102 C129 C131 117.2(11)
C128 C129 C131 117.2(11)
C127 C130 H13D 109.5
C127 C130 H13E 109.5
H13D C130 H13E 109.5
C127 C130 H13F 109.5
H13D C130 H13F 109.5
H13E C130 H13F 109.5
C129 C131 H13A 109.5
C129 C131 H13B 109.5
H13A C131 H13B 109.5
C129 C131 H13C 109.5
H13A C131 H13C 109.5
H13B C131 H13C 109.5
C206 C201 C202 122.5(11)
C206 C201 C207 125.0(12)
C202 C201 C207 112.4(10)
C203 C202 C201 117.4(11)
C203 C202 Ir21 127.8(10)
C201 C202 Ir21 114.1(8)
C204 C203 C202 120.6(13)
C204 C203 H203 119.7
C202 C203 H203 119.7
C203 C204 C205 121.3(12)
C203 C204 H204 119.3
C205 C204 H204 119.3
C206 C205 C204 118.8(12)
C206 C205 H205 120.6
C204 C205 H205 120.6
C201 C206 C205 119.3(12)
C201 C206 H206 120.3
C205 C206 H206 120.3
N201 C207 C201 118.0(11)
N201 C207 S201 114.7(8)
C201 C207 S201 127.3(9)
C209 C208 C213 119.6(11)
C209 C208 S201 130.8(11)
C213 C208 S201 109.4(8)
C210 C209 C208 120.7(13)
C210 C209 H209 119.6
C208 C209 H209 119.6
C209 C210 C211 119.2(11)
C209 C210 H210 120.4
C211 C210 H210 120.4
C212 C211 C210 122.6(11)
C212 C211 H211 118.7
C210 C211 H211 118.7
C211 C212 C213 117.6(12)
C211 C212 H212 121.2
C213 C212 H212 121.2
N201 C213 C212 127.9(12)
N201 C213 C208 112.3(10)
C212 C213 C208 119.7(11)
C219 C214 C215 124.0(12)
C219 C214 C220 122.7(12)
C215 C214 C220 113.3(10)
C214 C215 C216 115.6(10)
C214 C215 Ir21 114.5(9)
C216 C215 Ir21 129.8(9)
C217 C216 C215 122.2(12)
C217 C216 H216 118.9
C215 C216 H216 118.9
C216 C217 C218 120.5(12)
C216 C217 H217 119.8
C218 C217 H217 119.8
C217 C218 C219 119.1(11)
C217 C218 H218 120.5
C219 C218 H218 120.5
C214 C219 C218 118.6(13)
C214 C219 H219 120.7
C218 C219 H219 120.7
N202 C220 C214 118.2(11)
N202 C220 S202 113.9(9)
C214 C220 S202 127.9(9)
C222 C221 C226 121.6(11)
C222 C221 S202 130.4(10)
C226 C221 S202 108.0(9)
C221 C222 C223 120.4(12)
C221 C222 H222 119.8
C223 C222 H222 119.8
C222 C223 C224 118.8(12)
C222 C223 H223 120.6
C224 C223 H223 120.6
C223 C224 C225 122.9(12)
C223 C224 H224 118.5
C225 C224 H224 118.5
C224 C225 C226 117.8(11)
C224 C225 H225 121.1
C226 C225 H225 121.1
N202 C226 C225 126.7(11)
N202 C226 C221 115.0(10)
C225 C226 C221 118.3(11)
O201 C227 C228 127.3(11)
O201 C227 C230 115.1(11)
C228 C227 C230 117.6(11)
C227 C228 C229 126.8(12)
C227 C228 H228 116.6
C229 C228 H228 116.6
O202 C229 C228 126.8(11)
O202 C229 C231 115.4(10)
C228 C229 C231 117.7(11)
C227 C230 H23D 109.5
C227 C230 H23E 109.5
H23D C230 H23E 109.5
C227 C230 H23F 109.5
H23D C230 H23F 109.5
H23E C230 H23F 109.5
C229 C231 H23A 109.5
C229 C231 H23B 109.5
H23A C231 H23B 109.5
C229 C231 H23C 109.5
H23A C231 H23C 109.5
H23B C231 H23C 109.5
C302 C301 C306 124.8(12)
C302 C301 C307 111.7(11)
C306 C301 C307 123.5(13)
C301 C302 C303 114.6(11)
C301 C302 Ir31 116.8(9)
C303 C302 Ir31 127.8(11)
C304 C303 C302 121.4(13)
C304 C303 H303 119.3
C302 C303 H303 119.3
C305 C304 C303 121.3(12)
C305 C304 H304 119.4
C303 C304 H304 119.4
C304 C305 C306 120.1(13)
C304 C305 H305 120.0
C306 C305 H305 120.0
C301 C306 C305 117.7(14)
C301 C306 H306 121.2
C305 C306 H306 121.2
N301 C307 C301 117.8(12)
N301 C307 S301 114.2(9)
C301 C307 S301 128.0(10)
C309 C308 C313 120.4(12)
C309 C308 S301 129.9(11)
C313 C308 S301 109.7(9)
C310 C309 C308 120.3(13)
C310 C309 H309 119.8
C308 C309 H309 119.8
C309 C310 C311 120.1(12)
C309 C310 H310 119.9
C311 C310 H310 119.9
C310 C311 C312 121.2(13)
C310 C311 H311 119.4
C312 C311 H311 119.4
C313 C312 C311 117.9(13)
C313 C312 H312 121.0
C311 C312 H312 121.0
N301 C313 C308 113.3(11)
N301 C313 C312 126.7(12)
C308 C313 C312 120.0(11)
C319 C314 C315 122.0(11)
C319 C314 C320 124.8(12)
C315 C314 C320 113.2(10)
C316 C315 C314 116.8(10)
C316 C315 Ir31 128.5(9)
C314 C315 Ir31 114.4(8)
C315 C316 C317 119.9(12)
C315 C316 H316 120.0
C317 C316 H316 120.0
C318 C317 C316 122.3(12)
C318 C317 H317 118.9
C316 C317 H317 118.9
C317 C318 C319 118.9(12)
C317 C318 H318 120.6
C319 C318 H318 120.6
C318 C319 C314 120.1(13)
C318 C319 H319 120.0
C314 C319 H319 120.0
N302 C320 C314 116.7(11)
N302 C320 S302 115.9(9)
C314 C320 S302 127.4(9)
C322 C321 C326 119.0(11)
C322 C321 S302 130.9(11)
C326 C321 S302 110.0(9)
C321 C322 C323 119.5(13)
C321 C322 H322 120.3
C323 C322 H322 120.3
C322 C323 C324 120.0(13)
C322 C323 H323 120.0
C324 C323 H323 120.0
C325 C324 C323 122.8(12)
C325 C324 H324 118.6
C323 C324 H324 118.6
C326 C325 C324 117.4(12)
C326 C325 H325 121.3
C324 C325 H325 121.3
C325 C326 N302 125.6(12)
C325 C326 C321 121.1(11)
N302 C326 C321 113.2(10)
O301 C327 C328 125.1(11)
O301 C327 C330 113.8(11)
C328 C327 C330 121.1(11)
C329 C328 C327 128.1(12)
C329 C328 H328 116.0
C327 C328 H328 116.0
O302 C329 C328 128.5(12)
O302 C329 C331 114.2(11)
C328 C329 C331 117.1(12)
C327 C330 H33A 109.5
C327 C330 H33B 109.5
H33A C330 H33B 109.5
C327 C330 H33C 109.5
H33A C330 H33C 109.5
H33B C330 H33C 109.5
C329 C331 H33D 109.5
C329 C331 H33E 109.5
H33D C331 H33E 109.5
C329 C331 H33F 109.5
H33D C331 H33F 109.5
H33E C331 H33F 109.5
C406 C401 C402 123.6(12)
C406 C401 C407 123.1(12)
C402 C401 C407 113.2(10)
C403 C402 C401 116.6(11)
C403 C402 Ir41 127.9(10)
C401 C402 Ir41 114.8(8)
C404 C403 C402 120.4(13)
C404 C403 H403 119.8
C402 C403 H403 119.8
C403 C404 C405 122.5(12)
C403 C404 H404 118.7
C405 C404 H404 118.7
C404 C405 C406 117.9(12)
C404 C405 H405 121.0
C406 C405 H405 121.0
C401 C406 C405 118.9(13)
C401 C406 H406 120.5
C405 C406 H406 120.5
N401 C407 C401 115.9(11)
N401 C407 S401 115.8(9)
C401 C407 S401 128.2(9)
C409 C408 C413 121.9(11)
C409 C408 S401 128.5(11)
C413 C408 S401 109.7(9)
C408 C409 C410 116.6(13)
C408 C409 H409 121.7
C410 C409 H409 121.7
C411 C410 C409 123.4(12)
C411 C410 H410 118.3
C409 C410 H410 118.3
C410 C411 C412 121.0(12)
C410 C411 H411 119.5
C412 C411 H411 119.5
C411 C412 C413 117.1(13)
C411 C412 H412 121.5
C413 C412 H412 121.5
N401 C413 C408 114.3(10)
N401 C413 C412 125.7(12)
C408 C413 C412 120.1(11)
C415 C414 C419 122.9(12)
C415 C414 C420 111.5(10)
C419 C414 C420 125.6(12)
C414 C415 C416 116.9(11)
C414 C415 Ir41 115.7(9)
C416 C415 Ir41 127.0(10)
C417 C416 C415 119.0(13)
C417 C416 H416 120.5
C415 C416 H416 120.5
C418 C417 C416 122.9(13)
C418 C417 H417 118.5
C416 C417 H417 118.5
C417 C418 C419 118.8(12)
C417 C418 H418 120.6
C419 C418 H418 120.6
C418 C419 C414 119.4(13)
C418 C419 H419 120.3
C414 C419 H419 120.3
N402 C420 C414 119.3(12)
N402 C420 S402 114.4(9)
C414 C420 S402 126.3(9)
C426 C421 C422 121.0(11)
C426 C421 S402 110.6(9)
C422 C421 S402 128.3(11)
C423 C422 C421 118.4(13)
C423 C422 H422 120.8
C421 C422 H422 120.8
C422 C423 C424 121.1(13)
C422 C423 H423 119.5
C424 C423 H423 119.5
C425 C424 C423 121.6(12)
C425 C424 H424 119.2
C423 C424 H424 119.2
C424 C425 C426 116.6(12)
C424 C425 H425 121.7
C426 C425 H425 121.7
C421 C426 N402 112.5(10)
C421 C426 C425 121.3(12)
N402 C426 C425 126.1(12)
O401 C427 C428 125.8(12)
O401 C427 C430 114.2(11)
C428 C427 C430 120.0(12)
C427 C428 C429 129.8(12)
C427 C428 H428 115.1
C429 C428 H428 115.1
O402 C429 C428 125.3(12)
O402 C429 C431 114.4(11)
C428 C429 C431 120.3(12)
C427 C430 H43A 109.5
C427 C430 H43B 109.5
H43A C430 H43B 109.5
C427 C430 H43C 109.5
H43A C430 H43C 109.5
H43B C430 H43C 109.5
C429 C431 H43D 109.5
C429 C431 H43E 109.5
H43D C431 H43E 109.5
C429 C431 H43F 109.5
H43D C431 H43F 109.5
H43E C431 H43F 109.5
C506 C501 C507 125.3(10)
C506 C501 C502 121.8(11)
C507 C501 C502 112.8(9)
C503 C502 C501 116.2(10)
C503 C502 Ir51 130.2(8)
C501 C502 Ir51 113.7(8)
C504 C503 C502 122.0(11)
C504 C503 H503 119.0
C502 C503 H503 119.0
C503 C504 C505 121.2(12)
C503 C504 H504 119.4
C505 C504 H504 119.4
C506 C505 C504 118.7(11)
C506 C505 H505 120.6
C504 C505 H505 120.6
C505 C506 C501 120.1(11)
C505 C506 H506 120.0
C501 C506 H506 120.0
N501 C507 C501 120.0(9)
N501 C507 S501 112.6(8)
C501 C507 S501 127.3(8)
C509 C508 C513 121.6(11)
C509 C508 S501 128.1(9)
C513 C508 S501 110.3(9)
C508 C509 C510 117.8(11)
C508 C509 H509 121.1
C510 C509 H509 121.1
C509 C510 C511 121.3(12)
C509 C510 H510 119.3
C511 C510 H510 119.3
C512 C511 C510 120.7(12)
C512 C511 H511 119.7
C510 C511 H511 119.7
C511 C512 C513 118.1(11)
C511 C512 H512 120.9
C513 C512 H512 120.9
N501 C513 C508 113.3(10)
N501 C513 C512 126.4(10)
C508 C513 C512 120.1(11)
C519 C514 C515 122.8(12)
C519 C514 C520 124.4(10)
C515 C514 C520 112.8(10)
C516 C515 C514 114.9(10)
C516 C515 Ir51 130.3(8)
C514 C515 Ir51 114.5(9)
C517 C516 C515 122.7(11)
C517 C516 H516 118.7
C515 C516 H516 118.7
C518 C517 C516 120.9(12)
C518 C517 H517 119.6
C516 C517 H517 119.6
C519 C518 C517 119.6(11)
C519 C518 H518 120.2
C517 C518 H518 120.2
C518 C519 C514 119.1(11)
C518 C519 H519 120.5
C514 C519 H519 120.5
N502 C520 C514 118.3(10)
N502 C520 S502 114.6(9)
C514 C520 S502 127.1(8)
C522 C521 C526 120.2(11)
C522 C521 S502 129.1(9)
C526 C521 S502 110.7(9)
C523 C522 C521 118.2(11)
C523 C522 H522 120.9
C521 C522 H522 120.9
C522 C523 C524 121.3(13)
C522 C523 H523 119.4
C524 C523 H523 119.4
C525 C524 C523 120.5(12)
C525 C524 H524 119.7
C523 C524 H524 119.7
C524 C525 C526 120.7(11)
C524 C525 H525 119.7
C526 C525 H525 119.7
C525 C526 N502 129.6(10)
C525 C526 C521 119.1(11)
N502 C526 C521 111.2(10)
O501 C527 C528 127.3(11)
O501 C527 C530 114.1(10)
C528 C527 C530 118.5(10)
C529 C528 C527 127.5(11)
C529 C528 H528 116.3
C527 C528 H528 116.3
O502 C529 C528 127.7(11)
O502 C529 C531 114.5(11)
C528 C529 C531 117.7(10)
C527 C530 H53A 109.5
C527 C530 H53B 109.5
H53A C530 H53B 109.5
C527 C530 H53C 109.5
H53A C530 H53C 109.5
H53B C530 H53C 109.5
C529 C531 H53D 109.5
C529 C531 H53E 109.5
H53D C531 H53E 109.5
C529 C531 H53F 109.5
H53D C531 H53F 109.5
H53E C531 H53F 109.5
C606 C601 C602 121.8(11)
C606 C601 C607 125.7(10)
C602 C601 C607 112.4(10)
C603 C602 C601 115.6(10)
C603 C602 Ir61 129.8(8)
C601 C602 Ir61 114.3(8)
C604 C603 C602 120.3(11)
C604 C603 H603 119.8
C602 C603 H603 119.8
C603 C604 C605 123.3(12)
C603 C604 H604 118.4
C605 C604 H604 118.4
C606 C605 C604 118.5(11)
C606 C605 H605 120.7
C604 C605 H605 120.7
C605 C606 C601 120.3(11)
C605 C606 H606 119.9
C601 C606 H606 119.9
N601 C607 C601 118.7(9)
N601 C607 S601 113.7(8)
C601 C607 S601 127.5(8)
C609 C608 C613 122.3(11)
C609 C608 S601 128.8(9)
C613 C608 S601 108.9(9)
C610 C609 C608 118.3(11)
C610 C609 H609 120.9
C608 C609 H609 120.9
C609 C610 C611 119.8(12)
C609 C610 H610 120.1
C611 C610 H610 120.1
C610 C611 C612 122.9(12)
C610 C611 H611 118.5
C612 C611 H611 118.5
C613 C612 C611 116.9(11)
C613 C612 H612 121.5
C611 C612 H612 121.5
N601 C613 C612 126.6(10)
N601 C613 C608 113.8(10)
C612 C613 C608 119.6(11)
C619 C614 C620 126.2(10)
C619 C614 C615 120.4(11)
C620 C614 C615 113.4(10)
C616 C615 C614 117.5(10)
C616 C615 Ir61 128.8(8)
C614 C615 Ir61 113.5(8)
C617 C616 C615 121.8(11)
C617 C616 H616 119.1
C615 C616 H616 119.1
C616 C617 C618 119.7(12)
C616 C617 H617 120.2
C618 C617 H617 120.2
C619 C618 C617 120.9(11)
C619 C618 H618 119.5
C617 C618 H618 119.5
C618 C619 C614 119.6(11)
C618 C619 H619 120.2
C614 C619 H619 120.2
N602 C620 C614 118.9(10)
N602 C620 S602 114.7(9)
C614 C620 S602 126.4(8)
C622 C621 C626 120.1(11)
C622 C621 S602 129.6(9)
C626 C621 S602 110.2(9)
C621 C622 C623 119.5(11)
C621 C622 H622 120.3
C623 C622 H622 120.3
C624 C623 C622 120.3(12)
C624 C623 H623 119.9
C622 C623 H623 119.9
C623 C624 C625 120.0(12)
C623 C624 H624 120.0
C625 C624 H624 120.0
C624 C625 C626 120.1(11)
C624 C625 H625 120.0
C626 C625 H625 120.0
C625 C626 N602 126.8(10)
C625 C626 C621 119.8(12)
N602 C626 C621 113.4(10)
O601 C627 C628 125.8(11)
O601 C627 C630 116.4(11)
C628 C627 C630 117.8(10)
C629 C628 C627 127.1(11)
C629 C628 H628 116.5
C627 C628 H628 116.5
O602 C629 C628 128.0(11)
O602 C629 C631 114.7(11)
C628 C629 C631 117.3(10)
C627 C630 H63D 109.5
C627 C630 H63E 109.5
H63D C630 H63E 109.5
C627 C630 H63F 109.5
H63D C630 H63F 109.5
H63E C630 H63F 109.5
C629 C631 H63A 109.5
C629 C631 H63B 109.5
H63A C631 H63B 109.5
C629 C631 H63C 109.5
H63A C631 H63C 109.5
H63B C631 H63C 109.5
C702 C701 C706 124.6(11)
C702 C701 C707 113.9(10)
C706 C701 C707 121.5(10)
C701 C702 C703 115.7(10)
C701 C702 Ir71 115.6(8)
C703 C702 Ir71 128.4(8)
C704 C703 C702 120.7(11)
C704 C703 H703 119.6
C702 C703 H703 119.6
C705 C704 C703 122.1(11)
C705 C704 H704 118.9
C703 C704 H704 118.9
C704 C705 C706 118.7(11)
C704 C705 H705 120.6
C706 C705 H705 120.6
C705 C706 C701 118.1(11)
C705 C706 H706 120.9
C701 C706 H706 120.9
N701 C707 C701 115.6(9)
N701 C707 S701 116.4(8)
C701 C707 S701 128.0(8)
C713 C708 C709 121.6(11)
C713 C708 S701 110.7(9)
C709 C708 S701 127.7(9)
C710 C709 C708 116.8(11)
C710 C709 H709 121.6
C708 C709 H709 121.6
C709 C710 C711 121.7(12)
C709 C710 H710 119.2
C711 C710 H710 119.2
C710 C711 C712 122.1(12)
C710 C711 H711 119.0
C712 C711 H711 119.0
C713 C712 C711 117.5(10)
C713 C712 H712 121.2
C711 C712 H712 121.2
C712 C713 N701 127.3(10)
C712 C713 C708 120.3(11)
N701 C713 C708 112.4(10)
C719 C714 C715 123.8(11)
C719 C714 C720 124.0(10)
C715 C714 C720 112.0(10)
C716 C715 C714 113.9(10)
C716 C715 Ir71 129.5(8)
C714 C715 Ir71 116.5(9)
C715 C716 C717 123.5(11)
C715 C716 H716 118.2
C717 C716 H716 118.2
C718 C717 C716 118.8(12)
C718 C717 H717 120.6
C716 C717 H717 120.6
C719 C718 C717 120.1(12)
C719 C718 H718 120.0
C717 C718 H718 120.0
C718 C719 C714 119.8(11)
C718 C719 H719 120.1
C714 C719 H719 120.1
N702 C720 C714 117.8(10)
N702 C720 S702 113.8(9)
C714 C720 S702 128.3(9)
C726 C721 C722 120.3(12)
C726 C721 S702 109.9(9)
C722 C721 S702 129.8(9)
C723 C722 C721 119.7(11)
C723 C722 H722 120.2
C721 C722 H722 120.2
C722 C723 C724 120.0(13)
C722 C723 H723 120.0
C724 C723 H723 120.0
C725 C724 C723 121.4(12)
C725 C724 H724 119.3
C723 C724 H724 119.3
C724 C725 C726 119.2(11)
C724 C725 H725 120.4
C726 C725 H725 120.4
N702 C726 C725 126.6(10)
N702 C726 C721 113.9(11)
C725 C726 C721 119.4(12)
O701 C727 C728 123.7(11)
O701 C727 C730 117.1(11)
C728 C727 C730 119.2(10)
C729 C728 C727 127.8(11)
C729 C728 H728 116.1
C727 C728 H728 116.1
O702 C729 C728 128.6(11)
O702 C729 C731 114.6(11)
C728 C729 C731 116.7(10)
C727 C730 H73A 109.5
C727 C730 H73B 109.5
H73A C730 H73B 109.5
C727 C730 H73C 109.5
H73A C730 H73C 109.5
H73B C730 H73C 109.5
C729 C731 H73D 109.5
C729 C731 H73E 109.5
H73D C731 H73E 109.5
C729 C731 H73F 109.5
H73D C731 H73F 109.5
H73E C731 H73F 109.5
C806 C801 C802 122.0(12)
C806 C801 C807 124.6(11)
C802 C801 C807 113.3(10)
C803 C802 C801 116.5(11)
C803 C802 Ir81 129.6(9)
C801 C802 Ir81 113.6(9)
C802 C803 C804 122.5(11)
C802 C803 H803 118.7
C804 C803 H803 118.7
C805 C804 C803 120.1(12)
C805 C804 H804 120.0
C803 C804 H804 120.0
C806 C805 C804 118.3(11)
C806 C805 H805 120.8
C804 C805 H805 120.8
C801 C806 C805 120.4(11)
C801 C806 H806 119.8
C805 C806 H806 119.8
N801 C807 C801 119.5(10)
N801 C807 S801 113.0(9)
C801 C807 S801 127.4(8)
C813 C808 C809 120.3(12)
C813 C808 S801 110.6(10)
C809 C808 S801 129.1(9)
C810 C809 C808 116.1(12)
C810 C809 H809 122.0
C808 C809 H809 122.0
C809 C810 C811 125.0(14)
C809 C810 H810 117.5
C811 C810 H810 117.5
C812 C811 C810 120.2(13)
C812 C811 H811 119.9
C810 C811 H811 119.9
C811 C812 C813 117.7(11)
C811 C812 H812 121.1
C813 C812 H812 121.1
N801 C813 C808 112.8(11)
N801 C813 C812 126.6(10)
C808 C813 C812 120.6(12)
C815 C814 C819 122.2(11)
C815 C814 C820 112.2(9)
C819 C814 C820 125.7(10)
C814 C815 C816 117.1(10)
C814 C815 Ir81 115.1(8)
C816 C815 Ir81 127.8(8)
C817 C816 C815 119.0(11)
C817 C816 H816 120.5
C815 C816 H816 120.5
C818 C817 C816 122.1(12)
C818 C817 H817 118.9
C816 C817 H817 118.9
C819 C818 C817 120.9(11)
C819 C818 H818 119.5
C817 C818 H818 119.5
C818 C819 C814 118.6(11)
C818 C819 H819 120.7
C814 C819 H819 120.7
N802 C820 C814 118.7(10)
N802 C820 S802 114.7(8)
C814 C820 S802 126.5(8)
C822 C821 C826 121.1(11)
C822 C821 S802 129.9(9)
C826 C821 S802 109.0(9)
C821 C822 C823 119.9(11)
C821 C822 H822 120.1
C823 C822 H822 120.1
C822 C823 C824 119.1(12)
C822 C823 H823 120.5
C824 C823 H823 120.5
C825 C824 C823 123.1(12)
C825 C824 H824 118.4
C823 C824 H824 118.4
C824 C825 C826 116.9(10)
C824 C825 H825 121.5
C826 C825 H825 121.5
N802 C826 C821 114.1(10)
N802 C826 C825 126.1(10)
C821 C826 C825 119.7(11)
O801 C827 C828 126.3(10)
O801 C827 C830 114.8(11)
C828 C827 C830 118.9(11)
C827 C828 C829 129.1(11)
C827 C828 H828 115.5
C829 C828 H828 115.5
O802 C829 C828 126.4(11)
O802 C829 C831 115.0(10)
C828 C829 C831 118.7(10)
C827 C830 H83A 109.5
C827 C830 H83B 109.5
H83A C830 H83B 109.5
C827 C830 H83C 109.5
H83A C830 H83C 109.5
H83B C830 H83C 109.5
C829 C831 H83D 109.5
C829 C831 H83E 109.5
H83D C831 H83E 109.5
C829 C831 H83F 109.5
H83D C831 H83F 109.5
H83E C831 H83F 109.5

loop_
_geom_bond_atom_site_label_1
_geom_bond_atom_site_label_2
_geom_bond_distance
Ir11 C115 1.997(11)
Ir11 C102 2.001(11)
Ir11 N102 2.036(10)
Ir11 N101 2.043(10)
Ir11 O101 2.139(8)
Ir11 O102 2.144(7)
Ir21 C215 1.997(11)
Ir21 C202 2.030(12)
Ir21 N201 2.038(10)
Ir21 N202 2.053(10)
Ir21 O202 2.157(8)
Ir21 O201 2.159(7)
Ir31 C302 1.986(12)
Ir31 C315 2.012(11)
Ir31 N302 2.031(10)
Ir31 N301 2.062(10)
Ir31 O301 2.146(7)
Ir31 O302 2.151(8)
Ir41 C415 2.013(11)
Ir41 C402 2.025(11)
Ir41 N401 2.036(10)
Ir41 N402 2.064(10)
Ir41 O401 2.146(8)
Ir41 O402 2.147(8)
Ir51 C515 1.984(11)
Ir51 C502 2.013(11)
Ir51 N501 2.060(9)
Ir51 N502 2.066(9)
Ir51 O501 2.147(8)
Ir51 O502 2.164(7)
Ir61 C602 2.006(11)
Ir61 C615 2.022(11)
Ir61 N602 2.048(9)
Ir61 N601 2.067(9)
Ir61 O601 2.152(8)
Ir61 O602 2.154(7)
Ir71 C715 1.957(11)
Ir71 C702 1.998(11)
Ir71 N701 2.046(9)
Ir71 N702 2.058(9)
Ir71 O701 2.135(8)
Ir71 O702 2.165(7)
Ir81 C815 2.004(10)
Ir81 C802 2.014(12)
Ir81 N802 2.057(9)
Ir81 N801 2.063(9)
Ir81 O802 2.157(8)
Ir81 O801 2.160(7)
S101 C107 1.727(12)
S101 C108 1.732(12)
S102 C120 1.707(13)
S102 C121 1.742(12)
S201 C207 1.725(12)
S201 C208 1.732(12)
S202 C220 1.731(13)
S202 C221 1.754(12)
S301 C307 1.707(13)
S301 C308 1.727(13)
S302 C320 1.716(13)
S302 C321 1.728(12)
S401 C407 1.716(13)
S401 C408 1.736(12)
S402 C420 1.737(13)
S402 C421 1.742(12)
S501 C507 1.737(11)
S501 C508 1.739(12)
S502 C521 1.725(13)
S502 C520 1.730(11)
S601 C607 1.716(11)
S601 C608 1.758(12)
S602 C621 1.719(13)
S602 C620 1.726(11)
S701 C707 1.704(11)
S701 C708 1.736(12)
S702 C721 1.722(14)
S702 C720 1.732(11)
S801 C808 1.721(14)
S801 C807 1.733(11)
S802 C821 1.734(12)
S802 C820 1.740(11)
O101 C127 1.277(14)
O102 C129 1.255(13)
O201 C227 1.258(14)
O202 C229 1.269(13)
O301 C327 1.273(14)
O302 C329 1.250(14)
O401 C427 1.275(14)
O402 C429 1.268(14)
O501 C527 1.279(13)
O502 C529 1.267(13)
O601 C627 1.268(13)
O602 C629 1.268(13)
O701 C727 1.283(13)
O702 C729 1.260(13)
O801 C827 1.286(13)
O802 C829 1.272(13)
N101 C107 1.338(13)
N101 C113 1.396(14)
N102 C120 1.318(14)
N102 C126 1.423(14)
N201 C207 1.319(14)
N201 C213 1.386(14)
N202 C220 1.327(14)
N202 C226 1.371(15)
N301 C307 1.327(15)
N301 C313 1.376(14)
N302 C320 1.346(14)
N302 C326 1.395(15)
N401 C407 1.333(15)
N401 C413 1.383(14)
N402 C420 1.292(14)
N402 C426 1.393(15)
N501 C507 1.337(13)
N501 C513 1.379(15)
N502 C520 1.303(14)
N502 C526 1.390(15)
N601 C607 1.336(13)
N601 C613 1.389(15)
N602 C620 1.320(13)
N602 C626 1.392(15)
N701 C707 1.318(13)
N701 C713 1.402(14)
N702 C720 1.338(14)
N702 C726 1.379(15)
N801 C807 1.332(14)
N801 C813 1.370(15)
N802 C820 1.305(13)
N802 C826 1.399(14)
C101 C102 1.414(16)
C101 C106 1.420(15)
C101 C107 1.428(16)
C102 C103 1.392(16)
C103 C104 1.405(16)
C103 H103 0.9500
C104 C105 1.408(18)
C104 H104 0.9500
C105 C106 1.359(17)
C105 H105 0.9500
C106 H106 0.9500
C108 C109 1.381(17)
C108 C113 1.429(17)
C109 C110 1.362(16)
C109 H109 0.9500
C110 C111 1.384(18)
C110 H110 0.9500
C111 C112 1.381(16)
C111 H111 0.9500
C112 C113 1.377(16)
C112 H112 0.9500
C114 C115 1.399(17)
C114 C119 1.418(16)
C114 C120 1.462(15)
C115 C116 1.420(16)
C116 C117 1.378(16)
C116 H116 0.9500
C117 C118 1.376(18)
C117 H117 0.9500
C118 C119 1.384(17)
C118 H118 0.9500
C119 H119 0.9500
C121 C126 1.361(17)
C121 C122 1.394(16)
C122 C123 1.346(17)
C122 H122 0.9500
C123 C124 1.405(18)
C123 H123 0.9500
C124 C125 1.351(16)
C124 H124 0.9500
C125 C126 1.398(16)
C125 H125 0.9500
C127 C128 1.382(17)
C127 C130 1.540(17)
C128 C129 1.421(18)
C128 H128 0.9500
C129 C131 1.488(16)
C130 H13D 0.9800
C130 H13E 0.9800
C130 H13F 0.9800
C131 H13A 0.9800
C131 H13B 0.9800
C131 H13C 0.9800
C201 C206 1.393(16)
C201 C202 1.414(17)
C201 C207 1.437(15)
C202 C203 1.402(15)
C203 C204 1.388(17)
C203 H203 0.9500
C204 C205 1.413(19)
C204 H204 0.9500
C205 C206 1.396(16)
C205 H205 0.9500
C206 H206 0.9500
C208 C209 1.368(16)
C208 C213 1.448(17)
C209 C210 1.364(17)
C209 H209 0.9500
C210 C211 1.411(18)
C210 H210 0.9500
C211 C212 1.378(16)
C211 H211 0.9500
C212 C213 1.394(16)
C212 H212 0.9500
C214 C219 1.380(15)
C214 C215 1.398(17)
C214 C220 1.437(16)
C215 C216 1.398(17)
C216 C217 1.379(15)
C216 H216 0.9500
C217 C218 1.395(18)
C217 H217 0.9500
C218 C219 1.401(18)
C218 H218 0.9500
C219 H219 0.9500
C221 C222 1.363(17)
C221 C226 1.417(16)
C222 C223 1.376(16)
C222 H222 0.9500
C223 C224 1.380(17)
C223 H223 0.9500
C224 C225 1.394(16)
C224 H224 0.9500
C225 C226 1.408(16)
C225 H225 0.9500
C227 C228 1.385(18)
C227 C230 1.528(16)
C228 C229 1.421(16)
C228 H228 0.9500
C229 C231 1.509(17)
C230 H23D 0.9800
C230 H23E 0.9800
C230 H23F 0.9800
C231 H23A 0.9800
C231 H23B 0.9800
C231 H23C 0.9800
C301 C302 1.386(18)
C301 C306 1.402(17)
C301 C307 1.443(16)
C302 C303 1.418(16)
C303 C304 1.406(18)
C303 H303 0.9500
C304 C305 1.35(2)
C304 H304 0.9500
C305 C306 1.402(18)
C305 H305 0.9500
C306 H306 0.9500
C308 C309 1.396(17)
C308 C313 1.404(18)
C309 C310 1.380(19)
C309 H309 0.9500
C310 C311 1.385(19)
C310 H310 0.9500
C311 C312 1.425(16)
C311 H311 0.9500
C312 C313 1.411(17)
C312 H312 0.9500
C314 C319 1.403(15)
C314 C315 1.416(17)
C314 C320 1.440(16)
C315 C316 1.402(16)
C316 C317 1.411(16)
C316 H316 0.9500
C317 C318 1.373(19)
C317 H317 0.9500
C318 C319 1.377(18)
C318 H318 0.9500
C319 H319 0.9500
C321 C322 1.380(18)
C321 C326 1.438(17)
C322 C323 1.383(17)
C322 H322 0.9500
C323 C324 1.383(18)
C323 H323 0.9500
C324 C325 1.377(17)
C324 H324 0.9500
C325 C326 1.375(16)
C325 H325 0.9500
C327 C328 1.401(18)
C327 C330 1.508(16)
C328 C329 1.370(17)
C328 H328 0.9500
C329 C331 1.541(18)
C330 H33A 0.9800
C330 H33B 0.9800
C330 H33C 0.9800
C331 H33D 0.9800
C331 H33E 0.9800
C331 H33F 0.9800
C401 C406 1.386(16)
C401 C402 1.397(18)
C401 C407 1.454(16)
C402 C403 1.391(16)
C403 C404 1.385(16)
C403 H403 0.9500
C404 C405 1.389(19)
C404 H404 0.9500
C405 C406 1.395(17)
C405 H405 0.9500
C406 H406 0.9500
C408 C409 1.377(16)
C408 C413 1.410(18)
C409 C410 1.395(18)
C409 H409 0.9500
C410 C411 1.353(19)
C410 H410 0.9500
C411 C412 1.405(17)
C411 H411 0.9500
C412 C413 1.412(17)
C412 H412 0.9500
C414 C415 1.387(18)
C414 C419 1.400(15)
C414 C420 1.454(16)
C415 C416 1.415(17)
C416 C417 1.406(16)
C416 H416 0.9500
C417 C418 1.359(19)
C417 H417 0.9500
C418 C419 1.383(18)
C418 H418 0.9500
C419 H419 0.9500
C421 C426 1.388(17)
C421 C422 1.391(18)
C422 C423 1.365(17)
C422 H422 0.9500
C423 C424 1.399(18)
C423 H423 0.9500
C424 C425 1.397(17)
C424 H424 0.9500
C425 C426 1.402(16)
C425 H425 0.9500
C427 C428 1.370(18)
C427 C430 1.515(17)
C428 C429 1.416(18)
C428 H428 0.9500
C429 C431 1.497(17)
C430 H43A 0.9800
C430 H43B 0.9800
C430 H43C 0.9800
C431 H43D 0.9800
C431 H43E 0.9800
C431 H43F 0.9800
C501 C506 1.396(15)
C501 C507 1.428(15)
C501 C502 1.429(15)
C502 C503 1.390(16)
C503 C504 1.366(15)
C503 H503 0.9500
C504 C505 1.413(16)
C504 H504 0.9500
C505 C506 1.367(17)
C505 H505 0.9500
C506 H506 0.9500
C508 C509 1.372(16)
C508 C513 1.392(15)
C509 C510 1.377(17)
C509 H509 0.9500
C510 C511 1.416(17)
C510 H510 0.9500
C511 C512 1.358(16)
C511 H511 0.9500
C512 C513 1.412(16)
C512 H512 0.9500
C514 C519 1.417(16)
C514 C515 1.419(15)
C514 C520 1.440(17)
C515 C516 1.396(17)
C516 C517 1.388(16)
C516 H516 0.9500
C517 C518 1.384(16)
C517 H517 0.9500
C518 C519 1.374(17)
C518 H518 0.9500
C519 H519 0.9500
C521 C522 1.406(17)
C521 C526 1.429(15)
C522 C523 1.376(18)
C522 H522 0.9500
C523 C524 1.397(16)
C523 H523 0.9500
C524 C525 1.365(17)
C524 H524 0.9500
C525 C526 1.372(17)
C525 H525 0.9500
C527 C528 1.397(17)
C527 C530 1.535(17)
C528 C529 1.388(17)
C528 H528 0.9500
C529 C531 1.533(16)
C530 H53A 0.9800
C530 H53B 0.9800
C530 H53C 0.9800
C531 H53D 0.9800
C531 H53E 0.9800
C531 H53F 0.9800
C601 C606 1.373(15)
C601 C602 1.436(15)
C601 C607 1.445(16)
C602 C603 1.390(15)
C603 C604 1.366(15)
C603 H603 0.9500
C604 C605 1.366(16)
C604 H604 0.9500
C605 C606 1.358(17)
C605 H605 0.9500
C606 H606 0.9500
C608 C609 1.388(16)
C608 C613 1.404(15)
C609 C610 1.377(17)
C609 H609 0.9500
C610 C611 1.385(16)
C610 H610 0.9500
C611 C612 1.408(17)
C611 H611 0.9500
C612 C613 1.390(16)
C612 H612 0.9500
C614 C619 1.403(16)
C614 C620 1.421(16)
C614 C615 1.424(15)
C615 C616 1.384(16)
C616 C617 1.384(15)
C616 H616 0.9500
C617 C618 1.384(16)
C617 H617 0.9500
C618 C619 1.369(17)
C618 H618 0.9500
C619 H619 0.9500
C621 C622 1.377(17)
C621 C626 1.403(15)
C622 C623 1.407(18)
C622 H622 0.9500
C623 C624 1.383(16)
C623 H623 0.9500
C624 C625 1.384(17)
C624 H624 0.9500
C625 C626 1.392(17)
C625 H625 0.9500
C627 C628 1.423(17)
C627 C630 1.495(17)
C628 C629 1.391(17)
C628 H628 0.9500
C629 C631 1.523(16)
C630 H63D 0.9800
C630 H63E 0.9800
C630 H63F 0.9800
C631 H63A 0.9800
C631 H63B 0.9800
C631 H63C 0.9800
C701 C702 1.368(15)
C701 C706 1.413(15)
C701 C707 1.474(15)
C702 C703 1.412(16)
C703 C704 1.394(15)
C703 H703 0.9500
C704 C705 1.374(16)
C704 H704 0.9500
C705 C706 1.391(17)
C705 H705 0.9500
C706 H706 0.9500
C708 C713 1.408(15)
C708 C709 1.419(16)
C709 C710 1.379(17)
C709 H709 0.9500
C710 C711 1.381(16)
C710 H710 0.9500
C711 C712 1.404(16)
C711 H711 0.9500
C712 C713 1.387(16)
C712 H712 0.9500
C714 C719 1.411(16)
C714 C715 1.418(15)
C714 C720 1.427(17)
C715 C716 1.414(16)
C716 C717 1.418(16)
C716 H716 0.9500
C717 C718 1.409(17)
C717 H717 0.9500
C718 C719 1.366(18)
C718 H718 0.9500
C719 H719 0.9500
C721 C726 1.411(15)
C721 C722 1.413(17)
C722 C723 1.362(18)
C722 H722 0.9500
C723 C724 1.412(16)
C723 H723 0.9500
C724 C725 1.381(17)
C724 H724 0.9500
C725 C726 1.402(17)
C725 H725 0.9500
C727 C728 1.412(17)
C727 C730 1.493(17)
C728 C729 1.400(17)
C728 H728 0.9500
C729 C731 1.531(16)
C730 H73A 0.9800
C730 H73B 0.9800
C730 H73C 0.9800
C731 H73D 0.9800
C731 H73E 0.9800
C731 H73F 0.9800
C801 C806 1.380(16)
C801 C802 1.418(15)
C801 C807 1.435(16)
C802 C803 1.357(17)
C803 C804 1.402(16)
C803 H803 0.9500
C804 C805 1.397(17)
C804 H804 0.9500
C805 C806 1.383(18)
C805 H805 0.9500
C806 H806 0.9500
C808 C813 1.404(15)
C808 C809 1.408(18)
C809 C810 1.355(19)
C809 H809 0.9500
C810 C811 1.368(17)
C810 H810 0.9500
C811 C812 1.365(17)
C811 H811 0.9500
C812 C813 1.414(17)
C812 H812 0.9500
C814 C815 1.407(15)
C814 C819 1.416(15)
C814 C820 1.444(16)
C815 C816 1.424(15)
C816 C817 1.388(15)
C816 H816 0.9500
C817 C818 1.376(17)
C817 H817 0.9500
C818 C819 1.353(17)
C818 H818 0.9500
C819 H819 0.9500
C821 C822 1.364(16)
C821 C826 1.413(15)
C822 C823 1.383(17)
C822 H822 0.9500
C823 C824 1.410(16)
C823 H823 0.9500
C824 C825 1.364(16)
C824 H824 0.9500
C825 C826 1.430(16)
C825 H825 0.9500
C827 C828 1.382(17)
C827 C830 1.485(15)
C828 C829 1.395(17)
C828 H828 0.9500
C829 C831 1.522(16)
C830 H83A 0.9800
C830 H83B 0.9800
C830 H83C 0.9800
C831 H83D 0.9800
C831 H83E 0.9800
C831 H83F 0.9800

loop_
_geom_torsion_atom_site_label_1
_geom_torsion_atom_site_label_2
_geom_torsion_atom_site_label_3
_geom_torsion_atom_site_label_4
_geom_torsion
C102 Ir11 O101 C127 -177.2(10)
N102 Ir11 O101 C127 87.6(10)
N101 Ir11 O101 C127 -96.6(10)
O102 Ir11 O101 C127 3.0(10)
C115 Ir11 O102 C129 -177.9(10)
N102 Ir11 O102 C129 -98.5(10)
N101 Ir11 O102 C129 86.7(10)
O101 Ir11 O102 C129 2.4(10)
C202 Ir21 O201 C227 169.6(11)
N201 Ir21 O201 C227 90.1(10)
N202 Ir21 O201 C227 -94.3(10)
O202 Ir21 O201 C227 -10.5(10)
C215 Ir21 O202 C229 -174.3(10)
N201 Ir21 O202 C229 -78.3(9)
N202 Ir21 O202 C229 105.1(9)
O201 Ir21 O202 C229 4.8(9)
C302 Ir31 O301 C327 178.7(11)
N302 Ir31 O301 C327 82.3(10)
N301 Ir31 O301 C327 -101.9(10)
O302 Ir31 O301 C327 -2.1(10)
C315 Ir31 O302 C329 -172.9(10)
N302 Ir31 O302 C329 -92.8(10)
N301 Ir31 O302 C329 91.7(10)
O301 Ir31 O302 C329 7.6(10)
C402 Ir41 O401 C427 -173.8(11)
N401 Ir41 O401 C427 106.9(11)
N402 Ir41 O401 C427 -78.8(11)
O402 Ir41 O401 C427 6.1(10)
C415 Ir41 O402 C429 169.2(11)
N401 Ir41 O402 C429 -95.1(10)
N402 Ir41 O402 C429 89.7(10)
O401 Ir41 O402 C429 -10.5(10)
C502 Ir51 O501 C527 -178.1(9)
N501 Ir51 O501 C527 100.5(8)
N502 Ir51 O501 C527 -83.9(8)
O502 Ir51 O501 C527 4.6(8)
C515 Ir51 O502 C529 178.4(9)
N501 Ir51 O502 C529 -87.4(8)
N502 Ir51 O502 C529 98.1(8)
O501 Ir51 O502 C529 -0.2(8)
C602 Ir61 O601 C627 172.8(9)
N602 Ir61 O601 C627 80.0(9)
N601 Ir61 O601 C627 -106.4(8)
O602 Ir61 O601 C627 -8.6(8)
C615 Ir61 O602 C629 -175.5(9)
N602 Ir61 O602 C629 -95.0(8)
N601 Ir61 O602 C629 90.4(8)
O601 Ir61 O602 C629 1.6(8)
C702 Ir71 O701 C727 177.1(9)
N701 Ir71 O701 C727 97.1(9)
N702 Ir71 O701 C727 -88.1(9)
O702 Ir71 O701 C727 0.2(9)
C715 Ir71 O702 C729 -177.1(9)
N701 Ir71 O702 C729 -83.0(9)
N702 Ir71 O702 C729 102.7(9)
O701 Ir71 O702 C729 5.3(8)
C802 Ir81 O801 C827 176.6(9)
N802 Ir81 O801 C827 82.1(9)
N801 Ir81 O801 C827 -102.0(9)
O802 Ir81 O801 C827 -6.0(9)
C815 Ir81 O802 C829 -177.7(9)
N802 Ir81 O802 C829 -97.9(9)
N801 Ir81 O802 C829 88.0(9)
O801 Ir81 O802 C829 0.8(9)
C115 Ir11 N101 C107 102.3(8)
C102 Ir11 N101 C107 6.7(8)
O101 Ir11 N101 C107 -81.2(8)
O102 Ir11 N101 C107 -167.9(7)
C115 Ir11 N101 C113 -77.6(11)
C102 Ir11 N101 C113 -173.1(11)
O101 Ir11 N101 C113 99.0(10)
O102 Ir11 N101 C113 12.2(11)
C115 Ir11 N102 C120 6.2(8)
C102 Ir11 N102 C120 101.6(9)
O101 Ir11 N102 C120 -170.3(8)
O102 Ir11 N102 C120 -83.6(8)
C115 Ir11 N102 C126 -175.3(11)
C102 Ir11 N102 C126 -79.9(11)
O101 Ir11 N102 C126 8.2(11)
O102 Ir11 N102 C126 94.9(10)
C215 Ir21 N201 C207 -99.6(9)
C202 Ir21 N201 C207 -7.1(8)
O202 Ir21 N201 C207 169.8(8)
O201 Ir21 N201 C207 83.8(8)
C215 Ir21 N201 C213 84.0(10)
C202 Ir21 N201 C213 176.4(10)
O202 Ir21 N201 C213 -6.7(10)
O201 Ir21 N201 C213 -92.6(10)
C215 Ir21 N202 C220 -5.1(8)
C202 Ir21 N202 C220 -97.6(8)
O202 Ir21 N202 C220 85.4(8)
O201 Ir21 N202 C220 171.5(8)
C215 Ir21 N202 C226 175.3(11)
C202 Ir21 N202 C226 82.7(11)
O202 Ir21 N202 C226 -94.2(11)
O201 Ir21 N202 C226 -8.1(11)
C302 Ir31 N301 C307 4.1(8)
C315 Ir31 N301 C307 97.6(8)
O301 Ir31 N301 C307 -84.2(8)
O302 Ir31 N301 C307 -170.6(7)
C302 Ir31 N301 C313 -173.1(11)
C315 Ir31 N301 C313 -79.5(10)
O301 Ir31 N301 C313 98.7(10)
O302 Ir31 N301 C313 12.2(10)
C302 Ir31 N302 C320 98.2(9)
C315 Ir31 N302 C320 4.9(8)
O301 Ir31 N302 C320 -173.3(8)
O302 Ir31 N302 C320 -86.8(8)
C302 Ir31 N302 C326 -80.4(12)
C315 Ir31 N302 C326 -173.8(12)
O301 Ir31 N302 C326 8.0(12)
O302 Ir31 N302 C326 94.5(12)
C415 Ir41 N401 C407 -102.1(9)
C402 Ir41 N401 C407 -6.3(8)
O401 Ir41 N401 C407 83.3(8)
O402 Ir41 N401 C407 170.6(8)
C415 Ir41 N401 C413 75.6(11)
C402 Ir41 N401 C413 171.4(11)
O401 Ir41 N401 C413 -99.0(11)
O402 Ir41 N401 C413 -11.8(11)
C415 Ir41 N402 C420 -5.0(8)
C402 Ir41 N402 C420 -101.0(8)
O401 Ir41 N402 C420 169.4(8)
O402 Ir41 N402 C420 82.0(8)
C415 Ir41 N402 C426 173.5(11)
C402 Ir41 N402 C426 77.5(11)
O401 Ir41 N402 C426 -12.1(11)
O402 Ir41 N402 C426 -99.5(11)
C515 Ir51 N501 C507 -97.5(8)
C502 Ir51 N501 C507 -5.2(8)
O501 Ir51 N501 C507 85.5(8)
O502 Ir51 N501 C507 173.3(7)
C515 Ir51 N501 C513 86.7(11)
C502 Ir51 N501 C513 178.9(12)
O501 Ir51 N501 C513 -90.3(11)
O502 Ir51 N501 C513 -2.5(11)
C515 Ir51 N502 C520 -7.4(8)
C502 Ir51 N502 C520 -99.7(8)
O501 Ir51 N502 C520 169.4(7)
O502 Ir51 N502 C520 81.5(7)
C515 Ir51 N502 C526 175.8(10)
C502 Ir51 N502 C526 83.5(10)
O501 Ir51 N502 C526 -7.4(10)
O502 Ir51 N502 C526 -95.3(10)
C602 Ir61 N601 C607 6.7(8)
C615 Ir61 N601 C607 99.8(8)
O601 Ir61 N601 C607 -81.7(8)
O602 Ir61 N601 C607 -169.4(7)
C602 Ir61 N601 C613 -172.2(11)
C615 Ir61 N601 C613 -79.0(11)
O601 Ir61 N601 C613 99.4(10)
O602 Ir61 N601 C613 11.7(11)
C602 Ir61 N602 C620 95.5(8)
C615 Ir61 N602 C620 2.2(8)
O601 Ir61 N602 C620 -175.9(7)
O602 Ir61 N602 C620 -88.2(8)
C602 Ir61 N602 C626 -84.6(11)
C615 Ir61 N602 C626 -177.9(11)
O601 Ir61 N602 C626 4.0(11)
O602 Ir61 N602 C626 91.7(10)
C715 Ir71 N701 C707 -92.5(8)
C702 Ir71 N701 C707 -0.5(8)
O701 Ir71 N701 C707 89.7(8)
O702 Ir71 N701 C707 176.9(8)
C715 Ir71 N701 C713 81.8(11)
C702 Ir71 N701 C713 173.8(11)
O701 Ir71 N701 C713 -96.1(10)
O702 Ir71 N701 C713 -8.8(11)
C715 Ir71 N702 C720 -4.8(8)
C702 Ir71 N702 C720 -96.7(8)
O701 Ir71 N702 C720 172.7(7)
O702 Ir71 N702 C720 85.5(8)
C715 Ir71 N702 C726 173.0(11)
C702 Ir71 N702 C726 81.1(11)
O701 Ir71 N702 C726 -9.4(11)
O702 Ir71 N702 C726 -96.7(11)
C815 Ir81 N801 C807 96.6(8)
C802 Ir81 N801 C807 4.5(7)
O802 Ir81 N801 C807 -173.2(7)
O801 Ir81 N801 C807 -85.2(7)
C815 Ir81 N801 C813 -83.5(11)
C802 Ir81 N801 C813 -175.6(11)
O802 Ir81 N801 C813 6.7(11)
O801 Ir81 N801 C813 94.7(10)
C815 Ir81 N802 C820 7.0(9)
C802 Ir81 N802 C820 98.9(9)
O802 Ir81 N802 C820 -83.1(8)
O801 Ir81 N802 C820 -171.1(8)
C815 Ir81 N802 C826 -176.0(11)
C802 Ir81 N802 C826 -84.0(11)
O802 Ir81 N802 C826 94.0(11)
O801 Ir81 N802 C826 5.9(11)
C106 C101 C102 C103 2.0(17)
C107 C101 C102 C103 -178.8(10)
C106 C101 C102 Ir11 -169.5(9)
C107 C101 C102 Ir11 9.7(13)
C115 Ir11 C102 C103 86.6(12)
N102 Ir11 C102 C103 6.7(12)
N101 Ir11 C102 C103 -178.9(12)
O101 Ir11 C102 C103 -93.7(11)
C115 Ir11 C102 C101 -103.3(9)
N102 Ir11 C102 C101 176.8(8)
N101 Ir11 C102 C101 -8.8(8)
O101 Ir11 C102 C101 76.4(8)
C101 C102 C103 C104 -2.4(17)
Ir11 C102 C103 C104 167.5(9)
C102 C103 C104 C105 2.3(18)
C103 C104 C105 C106 -1.6(19)
C104 C105 C106 C101 1.3(18)
C102 C101 C106 C105 -1.5(18)
C107 C101 C106 C105 179.3(11)
C113 N101 C107 C101 176.6(10)
Ir11 N101 C107 C101 -3.3(12)
C113 N101 C107 S101 -2.0(12)
Ir11 N101 C107 S101 178.1(5)
C102 C101 C107 N101 -4.1(15)
C106 C101 C107 N101 175.1(10)
C102 C101 C107 S101 174.1(9)
C106 C101 C107 S101 -6.7(17)
C108 S101 C107 N101 0.5(9)
C108 S101 C107 C101 -177.8(11)
C107 S101 C108 C109 -178.7(14)
C107 S101 C108 C113 1.1(9)
C113 C108 C109 C110 3.1(19)
S101 C108 C109 C110 -177.2(10)
C108 C109 C110 C111 -1(2)
C109 C110 C111 C112 -1(2)
C110 C111 C112 C113 0.5(19)
C111 C112 C113 N101 -179.4(11)
C111 C112 C113 C108 1.8(18)
C107 N101 C113 C112 -176.1(11)
Ir11 N101 C113 C112 3.8(18)
C107 N101 C113 C108 2.8(14)
Ir11 N101 C113 C108 -177.3(8)
C109 C108 C113 C112 -3.6(19)
S101 C108 C113 C112 176.6(10)
C109 C108 C113 N101 177.4(11)
S101 C108 C113 N101 -2.4(13)
C119 C114 C115 C116 -0.6(18)
C120 C114 C115 C116 -177.5(10)
C119 C114 C115 Ir11 -174.1(10)
C120 C114 C115 Ir11 9.0(13)
C102 Ir11 C115 C114 -102.8(9)
N102 Ir11 C115 C114 -8.2(9)
N101 Ir11 C115 C114 176.4(9)
O102 Ir11 C115 C114 77.1(9)
C102 Ir11 C115 C116 84.8(11)
N102 Ir11 C115 C116 179.3(11)
N101 Ir11 C115 C116 3.9(11)
O102 Ir11 C115 C116 -95.4(11)
C114 C115 C116 C117 0.3(17)
Ir11 C115 C116 C117 172.8(9)
C115 C116 C117 C118 0.0(19)
C116 C117 C118 C119 0(2)
C117 C118 C119 C114 -0.2(18)
C115 C114 C119 C118 0.5(19)
C120 C114 C119 C118 177.1(11)
C126 N102 C120 C114 178.1(10)
Ir11 N102 C120 C114 -3.1(13)
C126 N102 C120 S102 -0.9(13)
Ir11 N102 C120 S102 177.9(5)
C115 C114 C120 N102 -3.8(15)
C119 C114 C120 N102 179.3(11)
C115 C114 C120 S102 175.1(9)
C119 C114 C120 S102 -1.9(18)
C121 S102 C120 N102 0.1(10)
C121 S102 C120 C114 -178.8(11)
C120 S102 C121 C126 0.8(10)
C120 S102 C121 C122 179.3(12)
C126 C121 C122 C123 -0.4(19)
S102 C121 C122 C123 -178.7(10)
C121 C122 C123 C124 1.7(19)
C122 C123 C124 C125 -3(2)
C123 C124 C125 C126 2.5(19)
C122 C121 C126 C125 0.2(19)
S102 C121 C126 C125 178.8(10)
C122 C121 C126 N102 179.9(11)
S102 C121 C126 N102 -1.5(14)
C124 C125 C126 C121 -1.3(19)
C124 C125 C126 N102 179.1(11)
C120 N102 C126 C121 1.6(14)
Ir11 N102 C126 C121 -177.0(8)
C120 N102 C126 C125 -178.7(12)
Ir11 N102 C126 C125 2.7(18)
Ir11 O101 C127 C128 -6.3(19)
Ir11 O101 C127 C130 175.2(9)
O101 C127 C128 C129 4(2)
C130 C127 C128 C129 -177.5(14)
Ir11 O102 C129 C128 -5.0(18)
Ir11 O102 C129 C131 176.2(9)
C127 C128 C129 O102 2(2)
C127 C128 C129 C131 -178.8(14)
C206 C201 C202 C203 -0.2(17)
C207 C201 C202 C203 178.4(10)
C206 C201 C202 Ir21 171.1(9)
C207 C201 C202 Ir21 -10.3(12)
C215 Ir21 C202 C203 -84.9(11)
N201 Ir21 C202 C203 179.7(11)
N202 Ir21 C202 C203 -4.0(11)
O201 Ir21 C202 C203 96.0(10)
C215 Ir21 C202 C201 104.9(9)
N201 Ir21 C202 C201 9.5(8)
N202 Ir21 C202 C201 -174.2(8)
O201 Ir21 C202 C201 -74.2(8)
C201 C202 C203 C204 0.4(17)
Ir21 C202 C203 C204 -169.5(9)
C202 C203 C204 C205 0.9(19)
C203 C204 C205 C206 -2.4(19)
C202 C201 C206 C205 -1.4(18)
C207 C201 C206 C205 -179.7(11)
C204 C205 C206 C201 2.6(18)
C213 N201 C207 C201 -179.3(10)
Ir21 N201 C207 C201 3.5(13)
C213 N201 C207 S201 1.5(13)
Ir21 N201 C207 S201 -175.7(5)
C206 C201 C207 N201 -177.0(11)
C202 C201 C207 N201 4.5(15)
C206 C201 C207 S201 2.1(18)
C202 C201 C207 S201 -176.4(9)
C208 S201 C207 N201 -1.1(10)
C208 S201 C207 C201 179.8(11)
C207 S201 C208 C209 174.3(13)
C207 S201 C208 C213 0.4(9)
C213 C208 C209 C210 -6.7(19)
S201 C208 C209 C210 180.0(10)
C208 C209 C210 C211 1(2)
C209 C210 C211 C212 2(2)
C210 C211 C212 C213 0.3(19)
C207 N201 C213 C212 174.9(12)
Ir21 N201 C213 C212 -8.6(18)
C207 N201 C213 C208 -1.1(14)
Ir21 N201 C213 C208 175.4(8)
C211 C212 C213 N201 178.3(11)
C211 C212 C213 C208 -5.9(17)
C209 C208 C213 N201 -174.4(11)
S201 C208 C213 N201 0.3(12)
C209 C208 C213 C212 9.2(18)
S201 C208 C213 C212 -176.1(9)
C219 C214 C215 C216 -0.8(19)
C220 C214 C215 C216 176.5(11)
C219 C214 C215 Ir21 175.9(10)
C220 C214 C215 Ir21 -6.7(14)
C202 Ir21 C215 C214 102.0(10)
N201 Ir21 C215 C214 -178.2(9)
N202 Ir21 C215 C214 6.5(9)
O202 Ir21 C215 C214 -77.9(9)
C202 Ir21 C215 C216 -81.9(12)
N201 Ir21 C215 C216 -2.0(12)
N202 Ir21 C215 C216 -177.4(12)
O202 Ir21 C215 C216 98.2(12)
C214 C215 C216 C217 1.7(19)
Ir21 C215 C216 C217 -174.4(10)
C215 C216 C217 C218 -1(2)
C216 C217 C218 C219 -1(2)
C215 C214 C219 C218 -1(2)
C220 C214 C219 C218 -178.3(12)
C217 C218 C219 C214 2(2)
C226 N202 C220 C214 -177.3(10)
Ir21 N202 C220 C214 2.9(13)
C226 N202 C220 S202 1.4(13)
Ir21 N202 C220 S202 -178.4(5)
C219 C214 C220 N202 179.8(11)
C215 C214 C220 N202 2.4(16)
C219 C214 C220 S202 1.3(19)
C215 C214 C220 S202 -176.1(9)
C221 S202 C220 N202 -0.5(9)
C221 S202 C220 C214 178.1(12)
C220 S202 C221 C222 179.2(13)
C220 S202 C221 C226 -0.5(9)
C226 C221 C222 C223 -3.5(19)
S202 C221 C222 C223 176.8(10)
C221 C222 C223 C224 3.4(19)
C222 C223 C224 C225 -1.1(19)
C223 C224 C225 C226 -1.0(18)
C220 N202 C226 C225 178.5(11)
Ir21 N202 C226 C225 -1.8(19)
C220 N202 C226 C221 -1.8(15)
Ir21 N202 C226 C221 177.9(8)
C224 C225 C226 N202 -179.5(11)
C224 C225 C226 C221 0.8(17)
C222 C221 C226 N202 -178.3(11)
S202 C221 C226 N202 1.4(13)
C222 C221 C226 C225 1.4(18)
S202 C221 C226 C225 -178.9(9)
Ir21 O201 C227 C228 10(2)
Ir21 O201 C227 C230 -172.0(9)
O201 C227 C228 C229 0(2)
C230 C227 C228 C229 -177.6(13)
Ir21 O202 C229 C228 2.0(18)
Ir21 O202 C229 C231 -179.5(8)
C227 C228 C229 O202 -7(2)
C227 C228 C229 C231 174.4(13)
C306 C301 C302 C303 0.4(18)
C307 C301 C302 C303 -178.1(10)
C306 C301 C302 Ir31 -170.0(10)
C307 C301 C302 Ir31 11.5(13)
C315 Ir31 C302 C301 -103.2(10)
N302 Ir31 C302 C301 176.1(9)
N301 Ir31 C302 C301 -8.8(9)
O301 Ir31 C302 C301 76.2(9)
C315 Ir31 C302 C303 87.8(11)
N302 Ir31 C302 C303 7.1(11)
N301 Ir31 C302 C303 -177.8(11)
O301 Ir31 C302 C303 -92.8(10)
C301 C302 C303 C304 0.9(17)
Ir31 C302 C303 C304 170.0(9)
C302 C303 C304 C305 -4.0(19)
C303 C304 C305 C306 6(2)
C302 C301 C306 C305 1.2(19)
C307 C301 C306 C305 179.6(11)
C304 C305 C306 C301 -4.4(19)
C313 N301 C307 C301 178.7(10)
Ir31 N301 C307 C301 0.9(12)
C313 N301 C307 S301 -0.6(12)
Ir31 N301 C307 S301 -178.4(5)
C302 C301 C307 N301 -7.9(15)
C306 C301 C307 N301 173.6(11)
C302 C301 C307 S301 171.3(9)
C306 C301 C307 S301 -7.2(18)
C308 S301 C307 N301 -0.2(9)
C308 S301 C307 C301 -179.5(11)
C307 S301 C308 C309 -177.5(11)
C307 S301 C308 C313 1.0(9)
C313 C308 C309 C310 4.1(18)
S301 C308 C309 C310 -177.7(9)
C308 C309 C310 C311 -2.8(18)
C309 C310 C311 C312 0.5(18)
C310 C311 C312 C313 0.5(17)
C307 N301 C313 C308 1.4(13)
Ir31 N301 C313 C308 178.6(8)
C307 N301 C313 C312 -178.5(11)
Ir31 N301 C313 C312 -1.3(17)
C309 C308 C313 N301 177.1(10)
S301 C308 C313 N301 -1.5(12)
C309 C308 C313 C312 -3.0(17)
S301 C308 C313 C312 178.4(9)
C311 C312 C313 N301 -179.4(10)
C311 C312 C313 C308 0.8(16)
C319 C314 C315 C316 1.5(18)
C320 C314 C315 C316 -177.5(11)
C319 C314 C315 Ir31 -172.4(9)
C320 C314 C315 Ir31 8.6(13)
C302 Ir31 C315 C316 83.5(12)
N302 Ir31 C315 C316 179.6(12)
N301 Ir31 C315 C316 4.0(12)
O302 Ir31 C315 C316 -95.6(11)
C302 Ir31 C315 C314 -103.5(9)
N302 Ir31 C315 C314 -7.4(9)
N301 Ir31 C315 C314 177.0(9)
O302 Ir31 C315 C314 77.4(9)
C314 C315 C316 C317 -2.2(18)
Ir31 C315 C316 C317 170.6(9)
C315 C316 C317 C318 0(2)
C316 C317 C318 C319 2(2)
C317 C318 C319 C314 -3.0(19)
C315 C314 C319 C318 1.1(19)
C320 C314 C319 C318 180.0(12)
C326 N302 C320 C314 177.4(10)
Ir31 N302 C320 C314 -1.5(13)
C326 N302 C320 S302 -0.8(13)
Ir31 N302 C320 S302 -179.8(6)
C319 C314 C320 N302 176.4(11)
C315 C314 C320 N302 -4.6(16)
C319 C314 C320 S302 -5.6(19)
C315 C314 C320 S302 173.4(9)
C321 S302 C320 N302 -0.1(10)
C321 S302 C320 C314 -178.1(12)
C320 S302 C321 C322 -176.8(14)
C320 S302 C321 C326 0.9(10)
C326 C321 C322 C323 2(2)
S302 C321 C322 C323 179.8(11)
C321 C322 C323 C324 2(2)
C322 C323 C324 C325 -3(2)
C323 C324 C325 C326 -1(2)
C324 C325 C326 N302 -177.6(12)
C324 C325 C326 C321 5(2)
C320 N302 C326 C325 -176.2(12)
Ir31 N302 C326 C325 2(2)
C320 N302 C326 C321 1.5(15)
Ir31 N302 C326 C321 -179.8(9)
C322 C321 C326 C325 -6(2)
S302 C321 C326 C325 176.3(11)
C322 C321 C326 N302 176.5(12)
S302 C321 C326 N302 -1.6(14)
Ir31 O301 C327 C328 -3.7(19)
Ir31 O301 C327 C330 176.0(8)
O301 C327 C328 C329 7(2)
C330 C327 C328 C329 -173.0(14)
Ir31 O302 C329 C328 -8.1(19)
Ir31 O302 C329 C331 176.4(9)
C327 C328 C329 O302 0(2)
C327 C328 C329 C331 175.6(14)
C406 C401 C402 C403 1.5(18)
C407 C401 C402 C403 179.3(10)
C406 C401 C402 Ir41 172.4(10)
C407 C401 C402 Ir41 -9.8(13)
C415 Ir41 C402 C403 -86.4(11)
N401 Ir41 C402 C403 178.5(11)
N402 Ir41 C402 C403 -6.6(11)
O401 Ir41 C402 C403 93.3(11)
C415 Ir41 C402 C401 103.9(9)
N401 Ir41 C402 C401 8.7(9)
N402 Ir41 C402 C401 -176.3(9)
O401 Ir41 C402 C401 -76.4(9)
C401 C402 C403 C404 -0.7(17)
Ir41 C402 C403 C404 -170.3(9)
C402 C403 C404 C405 1(2)
C403 C404 C405 C406 -2(2)
C402 C401 C406 C405 -2.4(19)
C407 C401 C406 C405 180.0(11)
C404 C405 C406 C401 2.5(18)
C413 N401 C407 C401 -175.3(10)
Ir41 N401 C407 C401 2.9(13)
C413 N401 C407 S401 1.4(13)
Ir41 N401 C407 S401 179.6(5)
C406 C401 C407 N401 -177.7(11)
C402 C401 C407 N401 4.5(15)
C406 C401 C407 S401 6.1(18)
C402 C401 C407 S401 -171.7(9)
C408 S401 C407 N401 0.3(10)
C408 S401 C407 C401 176.5(11)
C407 S401 C408 C409 -179.9(13)
C407 S401 C408 C413 -1.8(10)
C413 C408 C409 C410 1.2(19)
S401 C408 C409 C410 179.0(10)
C408 C409 C410 C411 -2(2)
C409 C410 C411 C412 1(2)
C410 C411 C412 C413 2(2)
C407 N401 C413 C408 -2.9(15)
Ir41 N401 C413 C408 179.4(8)
C407 N401 C413 C412 177.1(12)
Ir41 N401 C413 C412 -0.7(19)
C409 C408 C413 N401 -178.8(11)
S401 C408 C413 N401 3.1(14)
C409 C408 C413 C412 1.3(19)
S401 C408 C413 C412 -176.9(10)
C411 C412 C413 N401 177.2(11)
C411 C412 C413 C408 -2.8(19)
C419 C414 C415 C416 -3.1(17)
C420 C414 C415 C416 178.0(10)
C419 C414 C415 Ir41 170.2(9)
C420 C414 C415 Ir41 -8.6(13)
C402 Ir41 C415 C414 101.5(9)
N401 Ir41 C415 C414 -178.5(9)
N402 Ir41 C415 C414 7.6(8)
O402 Ir41 C415 C414 -78.3(9)
C402 Ir41 C415 C416 -85.9(11)
N401 Ir41 C415 C416 -6.0(11)
N402 Ir41 C415 C416 -179.9(11)
O402 Ir41 C415 C416 94.3(10)
C414 C415 C416 C417 1.6(16)
Ir41 C415 C416 C417 -170.9(9)
C415 C416 C417 C418 1.8(18)
C416 C417 C418 C419 -3.6(19)
C417 C418 C419 C414 2.0(18)
C415 C414 C419 C418 1.4(18)
C420 C414 C419 C418 -180.0(11)
C426 N402 C420 C414 -177.0(10)
Ir41 N402 C420 C414 1.8(13)
C426 N402 C420 S402 1.6(13)
Ir41 N402 C420 S402 -179.6(5)
C415 C414 C420 N402 4.4(15)
C419 C414 C420 N402 -174.4(11)
C415 C414 C420 S402 -174.0(9)
C419 C414 C420 S402 7.2(17)
C421 S402 C420 N402 0.0(10)
C421 S402 C420 C414 178.5(11)
C420 S402 C421 C426 -1.5(10)
C420 S402 C421 C422 -178.4(13)
C426 C421 C422 C423 0.3(19)
S402 C421 C422 C423 176.9(10)
C421 C422 C423 C424 -1(2)
C422 C423 C424 C425 1(2)
C423 C424 C425 C426 0.3(19)
C422 C421 C426 N402 179.8(11)
S402 C421 C426 N402 2.7(13)
C422 C421 C426 C425 0.5(19)
S402 C421 C426 C425 -176.7(10)
C420 N402 C426 C421 -2.8(15)
Ir41 N402 C426 C421 178.7(8)
C420 N402 C426 C425 176.5(12)
Ir41 N402 C426 C425 -2.0(19)
C424 C425 C426 C421 -0.8(18)
C424 C425 C426 N402 179.9(11)
Ir41 O401 C427 C428 -2(2)
Ir41 O401 C427 C430 179.9(9)
O401 C427 C428 C429 -1(3)
C430 C427 C428 C429 176.9(15)
Ir41 O402 C429 C428 11.4(19)
Ir41 O402 C429 C431 -170.1(9)
C427 C428 C429 O402 -4(3)
C427 C428 C429 C431 177.1(16)
C506 C501 C502 C503 -3.7(18)
C507 C501 C502 C503 -179.4(11)
C506 C501 C502 Ir51 177.2(9)
C507 C501 C502 Ir51 1.5(13)
C515 Ir51 C502 C503 -83.1(12)
N501 Ir51 C502 C503 -177.0(12)
N502 Ir51 C502 C503 -2.6(12)
O501 Ir51 C502 C503 95.6(12)
C515 Ir51 C502 C501 95.9(9)
N501 Ir51 C502 C501 1.9(9)
N502 Ir51 C502 C501 176.3(9)
O501 Ir51 C502 C501 -85.4(9)
C501 C502 C503 C504 3.1(18)
Ir51 C502 C503 C504 -177.9(10)
C502 C503 C504 C505 -1(2)
C503 C504 C505 C506 0(2)
C504 C505 C506 C501 0(2)
C507 C501 C506 C505 177.4(12)
C502 C501 C506 C505 2.3(19)
C513 N501 C507 C501 -175.2(11)
Ir51 N501 C507 C501 8.0(13)
C513 N501 C507 S501 1.1(13)
Ir51 N501 C507 S501 -175.7(5)
C506 C501 C507 N501 178.0(12)
C502 C501 C507 N501 -6.5(16)
C506 C501 C507 S501 2.3(19)
C502 C501 C507 S501 177.8(9)
C508 S501 C507 N501 -0.1(9)
C508 S501 C507 C501 175.9(11)
C507 S501 C508 C509 177.2(13)
C507 S501 C508 C513 -0.9(10)
C513 C508 C509 C510 -6(2)
S501 C508 C509 C510 176.5(11)
C508 C509 C510 C511 1(2)
C509 C510 C511 C512 1(2)
C510 C511 C512 C513 1(2)
C507 N501 C513 C508 -1.8(15)
Ir51 N501 C513 C508 174.0(9)
C507 N501 C513 C512 173.4(12)
Ir51 N501 C513 C512 -11(2)
C509 C508 C513 N501 -176.6(12)
S501 C508 C513 N501 1.7(14)
C509 C508 C513 C512 8(2)
S501 C508 C513 C512 -173.8(10)
C511 C512 C513 N501 179.5(12)
C511 C512 C513 C508 -5.6(19)
C519 C514 C515 C516 0.1(16)
C520 C514 C515 C516 179.0(10)
C519 C514 C515 Ir51 174.2(9)
C520 C514 C515 Ir51 -6.9(12)
C502 Ir51 C515 C516 -85.7(11)
N501 Ir51 C515 C516 -4.0(11)
N502 Ir51 C515 C516 -179.3(11)
O502 Ir51 C515 C516 91.6(10)
C502 Ir51 C515 C514 101.3(9)
N501 Ir51 C515 C514 -177.0(8)
N502 Ir51 C515 C514 7.7(8)
O502 Ir51 C515 C514 -81.3(8)
C514 C515 C516 C517 -1.9(16)
Ir51 C515 C516 C517 -174.8(9)
C515 C516 C517 C518 4.0(18)
C516 C517 C518 C519 -4.3(18)
C517 C518 C519 C514 2.6(18)
C515 C514 C519 C518 -0.5(18)
C520 C514 C519 C518 -179.2(11)
C526 N502 C520 C514 -176.7(9)
Ir51 N502 C520 C514 5.8(12)
C526 N502 C520 S502 1.4(12)
Ir51 N502 C520 S502 -176.0(5)
C519 C514 C520 N502 179.3(11)
C515 C514 C520 N502 0.5(14)
C519 C514 C520 S502 1.4(17)
C515 C514 C520 S502 -177.4(8)
C521 S502 C520 N502 -2.1(9)
C521 S502 C520 C514 175.9(10)
C520 S502 C521 C522 -179.5(12)
C520 S502 C521 C526 2.1(9)
C526 C521 C522 C523 -3.6(18)
S502 C521 C522 C523 178.1(10)
C521 C522 C523 C524 1.5(19)
C522 C523 C524 C525 1(2)
C523 C524 C525 C526 -1.1(18)
C524 C525 C526 N502 -176.5(11)
C524 C525 C526 C521 -1.1(17)
C520 N502 C526 C525 175.9(12)
Ir51 N502 C526 C525 -7.3(18)
C520 N502 C526 C521 0.3(13)
Ir51 N502 C526 C521 177.1(7)
C522 C521 C526 C525 3.5(17)
S502 C521 C526 C525 -178.0(9)
C522 C521 C526 N502 179.7(10)
S502 C521 C526 N502 -1.8(12)
Ir51 O501 C527 C528 -6.1(16)
Ir51 O501 C527 C530 177.6(7)
O501 C527 C528 C529 2(2)
C530 C527 C528 C529 177.9(11)
Ir51 O502 C529 C528 -3.5(16)
Ir51 O502 C529 C531 171.9(7)
C527 C528 C529 O502 4(2)
C527 C528 C529 C531 -171.6(11)
C606 C601 C602 C603 4.0(17)
C607 C601 C602 C603 -176.8(10)
C606 C601 C602 Ir61 -171.2(9)
C607 C601 C602 Ir61 8.1(13)
C615 Ir61 C602 C603 84.2(11)
N602 Ir61 C602 C603 3.6(11)
N601 Ir61 C602 C603 177.7(12)
O601 Ir61 C602 C603 -92.9(11)
C615 Ir61 C602 C601 -101.5(9)
N602 Ir61 C602 C601 177.9(9)
N601 Ir61 C602 C601 -8.0(8)
O601 Ir61 C602 C601 81.3(9)
C601 C602 C603 C604 -2.0(17)
Ir61 C602 C603 C604 172.2(9)
C602 C603 C604 C605 -1.9(19)
C603 C604 C605 C606 4(2)
C604 C605 C606 C601 -1.7(19)
C602 C601 C606 C605 -2.1(19)
C607 C601 C606 C605 178.7(12)
C613 N601 C607 C601 174.9(10)
Ir61 N601 C607 C601 -4.2(13)
C613 N601 C607 S601 -1.5(12)
Ir61 N601 C607 S601 179.4(5)
C606 C601 C607 N601 176.8(11)
C602 C601 C607 N601 -2.5(16)
C606 C601 C607 S601 -7.3(19)
C602 C601 C607 S601 173.4(9)
C608 S601 C607 N601 1.2(9)
C608 S601 C607 C601 -174.8(11)
C607 S601 C608 C609 178.7(13)
C607 S601 C608 C613 -0.7(9)
C613 C608 C609 C610 1(2)
S601 C608 C609 C610 -177.9(10)
C608 C609 C610 C611 -1(2)
C609 C610 C611 C612 0(2)
C610 C611 C612 C613 1.9(19)
C607 N601 C613 C612 -178.8(11)
Ir61 N601 C613 C612 0.0(18)
C607 N601 C613 C608 1.0(14)
Ir61 N601 C613 C608 179.8(8)
C611 C612 C613 N601 177.9(11)
C611 C612 C613 C608 -2.0(17)
C609 C608 C613 N601 -179.5(11)
S601 C608 C613 N601 0.0(13)
C609 C608 C613 C612 0.4(19)
S601 C608 C613 C612 179.8(9)
C619 C614 C615 C616 -2.3(16)
C620 C614 C615 C616 177.9(10)
C619 C614 C615 Ir61 -177.1(8)
C620 C614 C615 Ir61 3.2(12)
C602 Ir61 C615 C616 90.7(11)
N602 Ir61 C615 C616 -176.9(11)
N601 Ir61 C615 C616 9.7(10)
O602 Ir61 C615 C616 -88.1(10)
C602 Ir61 C615 C614 -95.3(8)
N602 Ir61 C615 C614 -2.9(8)
N601 Ir61 C615 C614 -176.3(8)
O602 Ir61 C615 C614 85.9(8)
C614 C615 C616 C617 3.4(16)
Ir61 C615 C616 C617 177.1(9)
C615 C616 C617 C618 -3.0(17)
C616 C617 C618 C619 1.5(17)
C617 C618 C619 C614 -0.5(17)
C620 C614 C619 C618 -179.3(11)
C615 C614 C619 C618 1.0(17)
C626 N602 C620 C614 179.0(10)
Ir61 N602 C620 C614 -1.0(13)
C626 N602 C620 S602 -2.3(12)
Ir61 N602 C620 S602 177.7(5)
C619 C614 C620 N602 178.8(11)
C615 C614 C620 N602 -1.5(15)
C619 C614 C620 S602 0.3(17)
C615 C614 C620 S602 180.0(8)
C621 S602 C620 N602 0.9(9)
C621 S602 C620 C614 179.5(10)
C620 S602 C621 C622 -179.0(12)
C620 S602 C621 C626 0.6(9)
C626 C621 C622 C623 2.2(19)
S602 C621 C622 C623 -178.3(10)
C621 C622 C623 C624 2.0(19)
C622 C623 C624 C625 -3.9(19)
C623 C624 C625 C626 1.5(19)
C624 C625 C626 N602 -179.8(11)
C624 C625 C626 C621 2.7(18)
C620 N602 C626 C625 -174.9(11)
Ir61 N602 C626 C625 5.1(19)
C620 N602 C626 C621 2.7(14)
Ir61 N602 C626 C621 -177.2(8)
C622 C621 C626 C625 -4.5(18)
S602 C621 C626 C625 175.8(9)
C622 C621 C626 N602 177.6(11)
S602 C621 C626 N602 -2.0(13)
Ir61 O601 C627 C628 12.6(15)
Ir61 O601 C627 C630 -169.7(7)
O601 C627 C628 C629 -7.6(19)
C630 C627 C628 C629 174.7(11)
Ir61 O602 C629 C628 2.0(16)
Ir61 O602 C629 C631 -176.2(7)
C627 C628 C629 O602 -1(2)
C627 C628 C629 C631 177.5(11)
C706 C701 C702 C703 1.1(18)
C707 C701 C702 C703 -177.3(10)
C706 C701 C702 Ir71 175.6(9)
C707 C701 C702 Ir71 -2.8(14)
C715 Ir71 C702 C701 95.5(10)
N701 Ir71 C702 C701 1.8(9)
N702 Ir71 C702 C701 175.9(9)
O701 Ir71 C702 C701 -86.8(9)
C715 Ir71 C702 C703 -90.8(11)
N701 Ir71 C702 C703 175.6(12)
N702 Ir71 C702 C703 -10.4(11)
O701 Ir71 C702 C703 86.9(11)
C701 C702 C703 C704 -0.5(17)
Ir71 C702 C703 C704 -174.2(9)
C702 C703 C704 C705 0.8(19)
C703 C704 C705 C706 -1.5(19)
C704 C705 C706 C701 2.0(18)
C702 C701 C706 C705 -1.8(19)
C707 C701 C706 C705 176.5(11)
C713 N701 C707 C701 -176.4(10)
Ir71 N701 C707 C701 -0.8(13)
C713 N701 C707 S701 4.7(13)
Ir71 N701 C707 S701 -179.8(5)
C702 C701 C707 N701 2.4(15)
C706 C701 C707 N701 -176.1(11)
C702 C701 C707 S701 -178.8(9)
C706 C701 C707 S701 2.7(17)
C708 S701 C707 N701 -2.4(10)
C708 S701 C707 C701 178.8(11)
C707 S701 C708 C713 -0.6(10)
C707 S701 C708 C709 -179.8(12)
C713 C708 C709 C710 -2.3(19)
S701 C708 C709 C710 176.9(10)
C708 C709 C710 C711 1(2)
C709 C710 C711 C712 1(2)
C710 C711 C712 C713 -0.3(19)
C711 C712 C713 N701 179.0(11)
C711 C712 C713 C708 -1.4(18)
C707 N701 C713 C712 174.7(12)
Ir71 N701 C713 C712 0.3(19)
C707 N701 C713 C708 -4.9(14)
Ir71 N701 C713 C708 -179.4(8)
C709 C708 C713 C712 2.8(19)
S701 C708 C713 C712 -176.5(9)
C709 C708 C713 N701 -177.5(11)
S701 C708 C713 N701 3.2(13)
C719 C714 C715 C716 -1.1(17)
C720 C714 C715 C716 174.5(10)
C719 C714 C715 Ir71 -179.9(9)
C720 C714 C715 Ir71 -4.3(13)
C702 Ir71 C715 C716 -79.2(11)
N701 Ir71 C715 C716 0.9(11)
N702 Ir71 C715 C716 -173.6(11)
O702 Ir71 C715 C716 97.8(11)
C702 Ir71 C715 C714 99.4(9)
N701 Ir71 C715 C714 179.5(9)
N702 Ir71 C715 C714 5.0(8)
O702 Ir71 C715 C714 -83.6(9)
C714 C715 C716 C717 2.4(17)
Ir71 C715 C716 C717 -179.0(9)
C715 C716 C717 C718 -1.3(18)
C716 C717 C718 C719 -1.2(19)
C717 C718 C719 C714 2.4(19)
C715 C714 C719 C718 -1.3(19)
C720 C714 C719 C718 -176.3(12)
C726 N702 C720 C714 -174.4(10)
Ir71 N702 C720 C714 3.9(13)
C726 N702 C720 S702 3.8(12)
Ir71 N702 C720 S702 -177.9(5)
C719 C714 C720 N702 175.6(11)
C715 C714 C720 N702 0.1(15)
C719 C714 C720 S702 -2.3(18)
C715 C714 C720 S702 -177.8(9)
C721 S702 C720 N702 -3.7(9)
C721 S702 C720 C714 174.3(11)
C720 S702 C721 C726 2.6(9)
C720 S702 C721 C722 -178.3(12)
C726 C721 C722 C723 -4.4(18)
S702 C721 C722 C723 176.5(10)
C721 C722 C723 C724 3.5(18)
C722 C723 C724 C725 -1.3(18)
C723 C724 C725 C726 -0.2(17)
C720 N702 C726 C725 174.8(11)
Ir71 N702 C726 C725 -3.1(19)
C720 N702 C726 C721 -1.7(14)
Ir71 N702 C726 C721 -179.6(8)
C724 C725 C726 N702 -177.0(11)
C724 C725 C726 C721 -0.7(17)
C722 C721 C726 N702 179.7(10)
S702 C721 C726 N702 -1.0(13)
C722 C721 C726 C725 2.9(17)
S702 C721 C726 C725 -177.8(9)
Ir71 O701 C727 C728 -5.5(15)
Ir71 O701 C727 C730 176.5(7)
O701 C727 C728 C729 6.9(19)
C730 C727 C728 C729 -175.2(11)
Ir71 O702 C729 C728 -6.1(16)
Ir71 O702 C729 C731 171.2(7)
C727 C728 C729 O702 0(2)
C727 C728 C729 C731 -177.7(11)
C806 C801 C802 C803 -1.0(16)
C807 C801 C802 C803 176.9(10)
C806 C801 C802 Ir81 -175.9(9)
C807 C801 C802 Ir81 2.1(12)
C815 Ir81 C802 C803 88.6(11)
N802 Ir81 C802 C803 8.5(11)
N801 Ir81 C802 C803 -177.6(11)
O801 Ir81 C802 C803 -90.1(11)
C815 Ir81 C802 C801 -97.4(9)
N802 Ir81 C802 C801 -177.5(8)
N801 Ir81 C802 C801 -3.5(8)
O801 Ir81 C802 C801 83.9(8)
C801 C802 C803 C804 -0.4(17)
Ir81 C802 C803 C804 173.4(9)
C802 C803 C804 C805 2.6(18)
C803 C804 C805 C806 -3.3(17)
C802 C801 C806 C805 0.3(17)
C807 C801 C806 C805 -177.4(11)
C804 C805 C806 C801 1.9(17)
C813 N801 C807 C801 175.2(10)
Ir81 N801 C807 C801 -4.8(12)
C813 N801 C807 S801 -2.9(12)
Ir81 N801 C807 S801 177.0(5)
C806 C801 C807 N801 179.9(10)
C802 C801 C807 N801 1.9(15)
C806 C801 C807 S801 -2.3(17)
C802 C801 C807 S801 179.8(8)
C808 S801 C807 N801 1.0(9)
C808 S801 C807 C801 -177.0(10)
C807 S801 C808 C813 1.1(9)
C807 S801 C808 C809 -179.7(12)
C813 C808 C809 C810 4.0(18)
S801 C808 C809 C810 -175.0(10)
C808 C809 C810 C811 -2(2)
C809 C810 C811 C812 0(2)
C810 C811 C812 C813 0.2(18)
C807 N801 C813 C808 3.8(14)
Ir81 N801 C813 C808 -176.1(8)
C807 N801 C813 C812 -174.2(11)
Ir81 N801 C813 C812 5.8(18)
C809 C808 C813 N801 177.8(11)
S801 C808 C813 N801 -3.0(13)
C809 C808 C813 C812 -4.0(18)
S801 C808 C813 C812 175.2(9)
C811 C812 C813 N801 179.7(11)
C811 C812 C813 C808 1.8(17)
C819 C814 C815 C816 0.8(19)
C820 C814 C815 C816 -177.6(11)
C819 C814 C815 Ir81 -178.5(10)
C820 C814 C815 Ir81 3.1(14)
C802 Ir81 C815 C814 -99.5(10)
N802 Ir81 C815 C814 -5.3(9)
N801 Ir81 C815 C814 179.0(9)
O802 Ir81 C815 C814 83.0(9)
C802 Ir81 C815 C816 81.2(11)
N802 Ir81 C815 C816 175.4(12)
N801 Ir81 C815 C816 -0.3(11)
O802 Ir81 C815 C816 -96.2(11)
C814 C815 C816 C817 0.3(18)
Ir81 C815 C816 C817 179.5(10)
C815 C816 C817 C818 -2(2)
C816 C817 C818 C819 2(2)
C817 C818 C819 C814 -1(2)
C815 C814 C819 C818 0(2)
C820 C814 C819 C818 177.8(13)
C826 N802 C820 C814 174.7(11)
Ir81 N802 C820 C814 -7.5(14)
C826 N802 C820 S802 -2.2(13)
Ir81 N802 C820 S802 175.5(5)
C815 C814 C820 N802 3.1(17)
C819 C814 C820 N802 -175.3(12)
C815 C814 C820 S802 179.6(9)
C819 C814 C820 S802 1(2)
C821 S802 C820 N802 2.1(10)
C821 S802 C820 C814 -174.6(12)
C820 S802 C821 C822 -178.3(13)
C820 S802 C821 C826 -1.3(10)
C826 C821 C822 C823 5(2)
S802 C821 C822 C823 -178.4(11)
C821 C822 C823 C824 -2(2)
C822 C823 C824 C825 0(2)
C823 C824 C825 C826 0.3(19)
C820 N802 C826 C821 1.2(15)
Ir81 N802 C826 C821 -176.0(8)
C820 N802 C826 C825 -176.0(11)
Ir81 N802 C826 C825 6.9(19)
C822 C821 C826 N802 177.7(12)
S802 C821 C826 N802 0.4(13)
C822 C821 C826 C825 -4.9(19)
S802 C821 C826 C825 177.8(9)
C824 C825 C826 N802 179.3(11)
C824 C825 C826 C821 2.2(17)
Ir81 O801 C827 C828 3.6(16)
Ir81 O801 C827 C830 -174.7(7)
O801 C827 C828 C829 7(2)
C830 C827 C828 C829 -175.0(12)
Ir81 O802 C829 C828 7.3(16)
Ir81 O802 C829 C831 -172.9(7)
C827 C828 C829 O802 -13(2)
C827 C828 C829 C831 167.1(12)
